data_1556352
loop_
_publ_author_name
'Camp, Cl\'ement'
'Guidal, Valentin'
'Biswas, Biplab'
'P\'ecaut, Jacques'
'Dubois, Lionel'
'Mazzanti, Marinella'

_publ_section_title
;
 Multielectron redox chemistry of lanthanide Schiff-base complexes
;
_journal_issue 8
_journal_name_full 'Chemical Science'
_journal_page_first 2433
_journal_paper_doi 10.1039/C2SC20476B
_journal_volume 3
_journal_year 2012
_chemical_formula_sum 'C177.5 H141.5 K9 N23.5 Nd3 O12'
_chemical_formula_weight 3580.26
_space_group_IT_number 4
_space_group_name_Hall 'P 2yb'
_space_group_name_H-M_alt 'P 1 21 1'
_symmetry_cell_setting monoclinic
_symmetry_space_group_name_H-M 'P 1 21 1'
_atom_sites_solution_hydrogens geom
_atom_sites_solution_primary direct
_atom_sites_solution_secondary difmap
_audit_creation_method SHELXL-97
_cell_angle_alpha 90.00
_cell_angle_beta 97.395(3)
_cell_angle_gamma 90.00
_cell_formula_units_Z 2
_cell_length_a 15.6191(5)
_cell_length_b 27.7932(8)
_cell_length_c 19.0450(6)
_cell_measurement_reflns_used 20802
_cell_measurement_temperature 293(2)
_cell_measurement_theta_max 32.5042
_cell_measurement_theta_min 3.3043
_cell_volume 8198.8(4)
_computing_cell_refinement
;
CrysAlisPro, Oxford Diffraction Ltd.,
Version 1.171.34.44 (release 25-10-2010 CrysAlis171 .NET)
(compiled Oct 25 2010,18:11:34)
;
_computing_data_collection
;
CrysAlisPro, Oxford Diffraction Ltd.,
Version 1.171.34.44 (release 25-10-2010 CrysAlis171 .NET)
(compiled Oct 25 2010,18:11:34)
;
_computing_data_reduction
;
CrysAlisPro, Oxford Diffraction Ltd.,
Version 1.171.34.44 (release 25-10-2010 CrysAlis171 .NET)
(compiled Oct 25 2010,18:11:34)
;
_computing_structure_refinement 'SHELXL-97 (Sheldrick, 1997)'
_computing_structure_solution 'SHELXS-97 (Sheldrick, 1990)'
_diffrn_ambient_temperature 293(2)
_diffrn_detector_area_resol_mean 15.9653
_diffrn_measured_fraction_theta_full 0.998
_diffrn_measured_fraction_theta_max 0.998
_diffrn_measurement_details
;
#__ type_ start__ end____ width___ exp.time_
1 omega -25.00 74.00 1.0000 30.0000
omega____ theta____ kappa____ phi______ frames
- 25.2489 0.0000 -120.0000 99

#__ type_ start__ end____ width___ exp.time_
2 omega -104.00 -58.00 1.0000 30.0000
omega____ theta____ kappa____ phi______ frames
- -27.1239 179.0000 -120.0000 46

#__ type_ start__ end____ width___ exp.time_
3 omega -76.00 3.00 1.0000 30.0000
omega____ theta____ kappa____ phi______ frames
- -27.1239 -77.0000 -120.0000 79

#__ type_ start__ end____ width___ exp.time_
4 omega 65.00 101.00 1.0000 30.0000
omega____ theta____ kappa____ phi______ frames
- 25.2489 179.0000 -30.0000 36

#__ type_ start__ end____ width___ exp.time_
5 omega 57.00 94.00 1.0000 30.0000
omega____ theta____ kappa____ phi______ frames
- 25.2489 179.0000 150.0000 37

#__ type_ start__ end____ width___ exp.time_
6 omega -47.00 26.00 1.0000 30.0000
omega____ theta____ kappa____ phi______ frames
- 25.2489 -37.0000 -120.0000 73

#__ type_ start__ end____ width___ exp.time_
7 omega -52.00 40.00 1.0000 30.0000
omega____ theta____ kappa____ phi______ frames
- -27.2801 37.0000 -180.0000 92

#__ type_ start__ end____ width___ exp.time_
8 omega -75.00 -48.00 1.0000 30.0000
omega____ theta____ kappa____ phi______ frames
- -27.2801 110.0000 -49.0000 27

;
_diffrn_measurement_device_type 'Xcalibur, Sapphire3'
_diffrn_measurement_method '\w scans'
_diffrn_radiation_monochromator graphite
_diffrn_radiation_source 'fine-focus sealed tube'
_diffrn_radiation_type MoK\a
_diffrn_radiation_wavelength 0.71073
_diffrn_reflns_av_R_equivalents 0.0594
_diffrn_reflns_av_sigmaI/netI 0.1004
_diffrn_reflns_limit_h_max 20
_diffrn_reflns_limit_h_min -20
_diffrn_reflns_limit_k_max 37
_diffrn_reflns_limit_k_min -37
_diffrn_reflns_limit_l_max 25
_diffrn_reflns_limit_l_min -25
_diffrn_reflns_number 83596
_diffrn_reflns_theta_full 28.20
_diffrn_reflns_theta_max 28.28
_diffrn_reflns_theta_min 3.31
_exptl_absorpt_coefficient_mu 1.233
_exptl_absorpt_correction_T_max 0.8206
_exptl_absorpt_correction_T_min 0.7280
_exptl_absorpt_correction_type multi-scan
_exptl_absorpt_process_details
;
CrysAlisPro, Oxford Diffraction Ltd.,
Version 1.171.34.44 (release 25-10-2010 CrysAlis171 .NET)
(compiled Oct 25 2010,18:11:34)
Empirical absorption correction using spherical harmonics,
implemented in SCALE3 ABSPACK scaling algorithm.
;
_exptl_crystal_colour black
_exptl_crystal_density_diffrn 1.450
_exptl_crystal_density_method 'not measured'
_exptl_crystal_description block
_exptl_crystal_F_000 3636
_exptl_crystal_size_max 0.28
_exptl_crystal_size_mid 0.22
_exptl_crystal_size_min 0.17
_refine_diff_density_max 2.026
_refine_diff_density_min -1.830
_refine_diff_density_rms 0.118
_refine_ls_abs_structure_details 'Flack H D (1983), Acta Cryst. A39, 876-881'
_refine_ls_abs_structure_Flack 0.463(8)
_refine_ls_extinction_method none
_refine_ls_goodness_of_fit_ref 1.054
_refine_ls_hydrogen_treatment constr
_refine_ls_matrix_type fullcycle
_refine_ls_number_parameters 2014
_refine_ls_number_reflns 40613
_refine_ls_number_restraints 22
_refine_ls_restrained_S_all 1.054
_refine_ls_R_factor_all 0.0914
_refine_ls_R_factor_gt 0.0626
_refine_ls_shift/su_max 0.022
_refine_ls_shift/su_mean 0.001
_refine_ls_structure_factor_coef Fsqd
_refine_ls_weighting_details 'calc w=1/[\s^2^(Fo^2^)+(0.0435P)^2^+10.1541P] where P=(Fo^2^+2Fc^2^)/3'
_refine_ls_weighting_scheme calc
_refine_ls_wR_factor_gt 0.1206
_refine_ls_wR_factor_ref 0.1355
_reflns_number_gt 31026
_reflns_number_total 40613
_reflns_threshold_expression >2sigma(I)
_cod_data_source_file c2sc20476b.txt
_cod_data_source_block cc180
_cod_original_sg_symbol_H-M 'P 21'
_cod_original_formula_sum 'C177.50 H141.50 K9 N23.50 Nd3 O12'
_cod_database_code 1556352

loop_
_symmetry_equiv_pos_as_xyz
'x, y, z'
'-x, y+1/2, -z'

loop_
_atom_site_label
_atom_site_type_symbol
_atom_site_fract_x
_atom_site_fract_y
_atom_site_fract_z
_atom_site_U_iso_or_equiv
_atom_site_adp_type
_atom_site_occupancy
_atom_site_symmetry_multiplicity
_atom_site_calc_flag
_atom_site_refinement_flags
_atom_site_disorder_assembly
_atom_site_disorder_group
Nd1 Nd 0.05101(2) 0.45416(4) 0.103011(17) 0.02514(8) Uani 1 1 d . . .
Nd2 Nd 0.43840(2) 0.49921(4) 0.400839(18) 0.02545(8) Uani 1 1 d . . .
Nd3 Nd 0.76815(2) 0.46121(4) 0.735058(17) 0.02460(8) Uani 1 1 d . . .
K1 K 0.28420(11) 0.43848(7) 0.22873(8) 0.0358(4) Uani 1 1 d . . .
K2 K 0.11440(11) 0.50543(7) 0.33031(9) 0.0397(4) Uani 1 1 d . . .
K3 K 0.43789(11) 0.55807(7) 0.22892(8) 0.0395(4) Uani 1 1 d . . .
K4 K 0.54374(10) 0.45205(8) 0.59079(7) 0.0374(4) Uani 1 1 d . . .
K5 K 0.69474(11) 0.54603(7) 0.51203(9) 0.0380(4) Uani 1 1 d . . .
K6 K 0.78148(14) 0.33563(7) 0.57191(9) 0.0475(5) Uani 1 1 d . . .
K7 K 0.88882(13) 0.50518(7) 0.93225(10) 0.0511(5) Uani 1 1 d . . .
K8 K 0.93599(11) 0.36605(6) 0.90426(8) 0.0333(4) Uani 1 1 d . . .
K9 K 1.05019(18) 0.52693(10) 0.72138(19) 0.0772(13) Uani 0.800(6) 1 d P . 1
K9B K 0.9879(7) 0.5456(3) 0.7862(5) 0.053(4) Uani 0.200(6) 1 d P . 2
O1 O 0.0471(3) 0.51023(17) 0.0085(2) 0.0357(12) Uani 1 1 d . . .
O2 O 0.1126(3) 0.43652(17) 0.2294(2) 0.0309(11) Uani 1 1 d . . .
N1 N -0.0052(4) 0.5365(2) 0.1449(3) 0.0294(13) Uani 1 1 d . . .
N2 N -0.0626(4) 0.4486(2) 0.1785(3) 0.0285(12) Uani 1 1 d . . .
C1 C 0.0715(5) 0.5552(2) 0.0094(3) 0.0281(15) Uani 1 1 d . . .
C2 C 0.1250(6) 0.5707(3) -0.0401(4) 0.045(2) Uani 1 1 d . . .
H2 H 0.1447 0.5483 -0.0705 0.053 Uiso 1 1 calc R . .
C3 C 0.1491(7) 0.6183(3) -0.0448(5) 0.057(3) Uani 1 1 d . . .
H3 H 0.1863 0.6272 -0.0770 0.069 Uiso 1 1 calc R . .
C4 C 0.1181(6) 0.6531(3) -0.0015(4) 0.050(2) Uani 1 1 d . . .
H4 H 0.1323 0.6854 -0.0053 0.060 Uiso 1 1 calc R . .
C5 C 0.0654(5) 0.6379(3) 0.0474(4) 0.0378(18) Uani 1 1 d . . .
H5 H 0.0432 0.6608 0.0756 0.045 Uiso 1 1 calc R . .
C6 C 0.0441(5) 0.5895(2) 0.0565(3) 0.0262(15) Uani 1 1 d . . .
C7 C -0.0014(5) 0.5780(3) 0.1154(4) 0.0319(16) Uani 1 1 d . . .
H7 H -0.0309 0.6031 0.1341 0.038 Uiso 1 1 calc R . .
C8 C -0.0408(4) 0.5316(2) 0.2103(3) 0.0249(14) Uani 1 1 d . . .
C9 C -0.0407(5) 0.5690(3) 0.2579(4) 0.0361(17) Uani 1 1 d . . .
H9 H -0.0222 0.5994 0.2459 0.043 Uiso 1 1 calc R . .
C10 C -0.0684(5) 0.5616(3) 0.3246(4) 0.0425(19) Uani 1 1 d . . .
H10 H -0.0696 0.5871 0.3561 0.051 Uiso 1 1 calc R . .
C11 C -0.0937(5) 0.5164(3) 0.3426(4) 0.0378(17) Uani 1 1 d . . .
H11 H -0.1107 0.5112 0.3870 0.045 Uiso 1 1 calc R . .
C12 C -0.0941(4) 0.4783(3) 0.2953(4) 0.0323(15) Uani 1 1 d . . .
H12 H -0.1125 0.4482 0.3087 0.039 Uiso 1 1 calc R . .
C13 C -0.0677(4) 0.4836(2) 0.2271(4) 0.0288(15) Uani 1 1 d . . .
C14 C -0.0695(5) 0.3995(2) 0.2026(3) 0.0300(15) Uani 1 1 d . . .
H14 H -0.1262 0.3959 0.2189 0.036 Uiso 1 1 calc R . .
C15 C -0.0019(5) 0.3843(2) 0.2626(3) 0.0309(15) Uani 1 1 d . . .
C16 C -0.0224(5) 0.3496(3) 0.3100(4) 0.0368(17) Uani 1 1 d . . .
H16 H -0.0780 0.3370 0.3033 0.044 Uiso 1 1 calc R . .
C17 C 0.0334(6) 0.3324(3) 0.3663(4) 0.046(2) Uani 1 1 d . . .
H17 H 0.0164 0.3088 0.3962 0.055 Uiso 1 1 calc R . .
C18 C 0.1167(6) 0.3519(3) 0.3767(4) 0.052(2) Uani 1 1 d . . .
H18 H 0.1565 0.3412 0.4140 0.062 Uiso 1 1 calc R . .
C19 C 0.1393(6) 0.3869(3) 0.3318(4) 0.0417(19) Uani 1 1 d . . .
H19 H 0.1941 0.4004 0.3411 0.050 Uiso 1 1 calc R . .
C20 C 0.0844(6) 0.4036(3) 0.2727(3) 0.0351(18) Uani 1 1 d . . .
O21 O -0.0757(3) 0.43119(17) 0.0161(2) 0.0299(11) Uani 1 1 d . . .
O22 O 0.1965(3) 0.48269(17) 0.1173(2) 0.0304(11) Uani 1 1 d . . .
N21 N 0.0174(4) 0.3689(2) 0.1133(3) 0.0285(13) Uani 1 1 d . . .
N22 N 0.1456(4) 0.3962(2) 0.0378(3) 0.0335(14) Uani 1 1 d . . .
C21 C -0.1437(5) 0.4033(2) 0.0256(3) 0.0279(14) Uani 1 1 d . . .
C22 C -0.2183(5) 0.4038(3) -0.0231(4) 0.0310(16) Uani 1 1 d . . .
H22 H -0.2199 0.4247 -0.0614 0.037 Uiso 1 1 calc R . .
C23 C -0.2903(5) 0.3754(3) -0.0187(4) 0.0388(18) Uani 1 1 d . . .
H23 H -0.3372 0.3767 -0.0540 0.047 Uiso 1 1 calc R . .
C24 C -0.2918(6) 0.3456(3) 0.0375(4) 0.048(2) Uani 1 1 d . . .
H24 H -0.3405 0.3273 0.0427 0.058 Uiso 1 1 calc R . .
C25 C -0.2177(5) 0.3432(3) 0.0879(4) 0.0394(18) Uani 1 1 d . . .
H25 H -0.2177 0.3222 0.1260 0.047 Uiso 1 1 calc R . .
C26 C -0.1442(5) 0.3709(2) 0.0831(4) 0.0289(15) Uani 1 1 d . . .
C27 C -0.0660(5) 0.3640(2) 0.1393(4) 0.0308(16) Uani 1 1 d . . .
H27 H -0.0690 0.3313 0.1580 0.037 Uiso 1 1 calc R . .
C28 C 0.0348(5) 0.3396(2) 0.0604(4) 0.0317(17) Uani 1 1 d . . .
C29 C -0.0129(5) 0.2968(2) 0.0386(4) 0.0401(19) Uani 1 1 d . . .
H29 H -0.0588 0.2878 0.0624 0.048 Uiso 1 1 calc R . .
C30 C 0.0074(6) 0.2689(3) -0.0164(4) 0.044(2) Uani 1 1 d . . .
H30 H -0.0240 0.2409 -0.0278 0.053 Uiso 1 1 calc R . .
C31 C 0.0734(6) 0.2813(3) -0.0555(4) 0.044(2) Uani 1 1 d . . .
H31 H 0.0860 0.2626 -0.0934 0.053 Uiso 1 1 calc R . .
C32 C 0.1191(5) 0.3224(2) -0.0356(4) 0.0382(18) Uani 1 1 d . . .
H32 H 0.1635 0.3312 -0.0613 0.046 Uiso 1 1 calc R . .
C33 C 0.1034(5) 0.3516(2) 0.0200(4) 0.0304(16) Uani 1 1 d . . .
C34 C 0.2198(5) 0.4054(3) 0.0165(4) 0.0372(17) Uani 1 1 d . . .
H34 H 0.2452 0.3803 -0.0058 0.045 Uiso 1 1 calc R . .
C35 C 0.2671(4) 0.4499(3) 0.0234(3) 0.0295(15) Uani 1 1 d . . .
C36 C 0.3312(5) 0.4564(3) -0.0203(4) 0.0426(17) Uani 1 1 d . . .
H36 H 0.3416 0.4317 -0.0511 0.051 Uiso 1 1 calc R . .
C37 C 0.3791(5) 0.4972(3) -0.0199(4) 0.0465(19) Uani 1 1 d . . .
H37 H 0.4204 0.5003 -0.0506 0.056 Uiso 1 1 calc R . .
C38 C 0.3663(5) 0.5343(3) 0.0266(4) 0.0426(19) Uani 1 1 d . . .
H38 H 0.3986 0.5624 0.0271 0.051 Uiso 1 1 calc R . .
C39 C 0.3046(5) 0.5287(3) 0.0721(4) 0.0364(17) Uani 1 1 d . . .
H39 H 0.2965 0.5533 0.1038 0.044 Uiso 1 1 calc R . .
C40 C 0.2537(4) 0.4868(2) 0.0718(3) 0.0287(15) Uani 1 1 d . . .
O41 O 0.4443(3) 0.4524(2) 0.2942(2) 0.0435(13) Uani 1 1 d . . .
O42 O 0.5245(3) 0.52904(16) 0.5080(2) 0.0264(10) Uani 1 1 d . . .
N41 N 0.5797(4) 0.5190(2) 0.3357(3) 0.0345(15) Uani 1 1 d . . .
N42 N 0.4757(4) 0.5842(2) 0.3848(3) 0.0294(14) Uani 1 1 d . . .
C41 C 0.5073(5) 0.4249(3) 0.2774(4) 0.042(2) Uani 1 1 d . . .
C42 C 0.4884(6) 0.3773(4) 0.2530(5) 0.067(3) Uani 1 1 d . . .
H42 H 0.4323 0.3656 0.2512 0.080 Uiso 1 1 calc R . .
C43 C 0.5514(7) 0.3480(4) 0.2318(5) 0.076(3) Uani 1 1 d . . .
H43 H 0.5372 0.3170 0.2161 0.091 Uiso 1 1 calc R . .
C44 C 0.6393(6) 0.3646(3) 0.2334(4) 0.050(2) Uani 1 1 d . . .
H44 H 0.6825 0.3454 0.2187 0.060 Uiso 1 1 calc R . .
C45 C 0.6543(6) 0.4090(3) 0.2570(4) 0.056(3) Uani 1 1 d . . .
H45 H 0.7103 0.4206 0.2578 0.067 Uiso 1 1 calc R . .
C46 C 0.5929(5) 0.4409(3) 0.2815(3) 0.0386(19) Uani 1 1 d . . .
C47 C 0.6224(5) 0.4877(3) 0.3070(4) 0.0418(19) Uani 1 1 d . . .
H47 H 0.6791 0.4956 0.3017 0.050 Uiso 1 1 calc R . .
C48 C 0.6168(5) 0.5644(3) 0.3542(4) 0.0384(18) Uani 1 1 d . . .
C49 C 0.7029(6) 0.5779(4) 0.3488(5) 0.053(2) Uani 1 1 d . . .
H49 H 0.7390 0.5560 0.3300 0.063 Uiso 1 1 calc R . .
C50 C 0.7346(6) 0.6217(4) 0.3702(5) 0.058(2) Uani 1 1 d . . .
H50 H 0.7916 0.6298 0.3664 0.070 Uiso 1 1 calc R . .
C51 C 0.6818(6) 0.6535(4) 0.3970(5) 0.061(3) Uani 1 1 d . . .
H51 H 0.7035 0.6836 0.4110 0.074 Uiso 1 1 calc R . .
C52 C 0.5971(5) 0.6431(3) 0.4046(5) 0.047(2) Uani 1 1 d . . .
H52 H 0.5639 0.6656 0.4252 0.056 Uiso 1 1 calc R . .
C53 C 0.5596(5) 0.5975(3) 0.3808(4) 0.0342(17) Uani 1 1 d . . .
C54 C 0.4302(4) 0.6131(2) 0.4322(3) 0.0248(15) Uani 1 1 d . . .
H54 H 0.4289 0.6464 0.4154 0.030 Uiso 1 1 calc R . .
C55 C 0.4748(4) 0.6124(2) 0.5088(3) 0.0301(15) Uani 1 1 d . . .
C56 C 0.4750(5) 0.6554(3) 0.5469(4) 0.0411(19) Uani 1 1 d . . .
H56 H 0.4473 0.6822 0.5252 0.049 Uiso 1 1 calc R . .
C57 C 0.5157(6) 0.6594(3) 0.6170(4) 0.052(2) Uani 1 1 d . . .
H57 H 0.5167 0.6884 0.6414 0.062 Uiso 1 1 calc R . .
C58 C 0.5541(5) 0.6187(3) 0.6485(4) 0.045(2) Uani 1 1 d . . .
H58 H 0.5782 0.6197 0.6958 0.054 Uiso 1 1 calc R . .
C59 C 0.5571(5) 0.5764(3) 0.6104(4) 0.0378(19) Uani 1 1 d . . .
H59 H 0.5872 0.5504 0.6321 0.045 Uiso 1 1 calc R . .
C60 C 0.5172(4) 0.5709(2) 0.5411(3) 0.0295(15) Uani 1 1 d . . .
O61 O 0.3182(3) 0.52367(16) 0.3116(2) 0.0271(10) Uani 1 1 d . . .
O62 O 0.4989(3) 0.42759(17) 0.4531(3) 0.0351(12) Uani 1 1 d . . .
N61 N 0.3342(4) 0.5472(2) 0.4543(3) 0.0273(13) Uani 1 1 d . . .
N62 N 0.3210(3) 0.4503(2) 0.4623(3) 0.0305(13) Uani 1 1 d . . .
C61 C 0.2769(4) 0.5652(2) 0.3047(3) 0.0238(13) Uani 1 1 d . . .
C62 C 0.2209(4) 0.5743(3) 0.2406(4) 0.0319(16) Uani 1 1 d . . .
H62 H 0.2132 0.5505 0.2059 0.038 Uiso 1 1 calc R . .
C63 C 0.1775(5) 0.6180(3) 0.2292(4) 0.0381(18) Uani 1 1 d . . .
H63 H 0.1430 0.6233 0.1864 0.046 Uiso 1 1 calc R . .
C64 C 0.1850(5) 0.6535(3) 0.2806(4) 0.0404(19) Uani 1 1 d . . .
H64 H 0.1557 0.6826 0.2733 0.048 Uiso 1 1 calc R . .
C65 C 0.2373(4) 0.6441(2) 0.3428(4) 0.0328(16) Uani 1 1 d . . .
H65 H 0.2424 0.6678 0.3777 0.039 Uiso 1 1 calc R . .
C66 C 0.2830(4) 0.6017(2) 0.3571(3) 0.0245(14) Uani 1 1 d . . .
C67 C 0.3364(4) 0.5957(2) 0.4305(3) 0.0219(13) Uani 1 1 d . . .
H67 H 0.3093 0.6156 0.4639 0.026 Uiso 1 1 calc R . .
C68 C 0.2580(5) 0.5297(3) 0.4684(4) 0.0325(16) Uani 1 1 d . . .
C69 C 0.1831(5) 0.5588(3) 0.4756(4) 0.0330(16) Uani 1 1 d . . .
H69 H 0.1866 0.5920 0.4707 0.040 Uiso 1 1 calc R . .
C70 C 0.1078(6) 0.5388(3) 0.4892(4) 0.050(2) Uani 1 1 d . . .
H70 H 0.0615 0.5589 0.4946 0.060 Uiso 1 1 calc R . .
C71 C 0.0976(6) 0.4901(4) 0.4954(5) 0.066(3) Uani 1 1 d . . .
H71 H 0.0451 0.4771 0.5039 0.079 Uiso 1 1 calc R . .
C72 C 0.1673(6) 0.4610(3) 0.4886(5) 0.063(3) Uani 1 1 d . . .
H72 H 0.1611 0.4279 0.4933 0.076 Uiso 1 1 calc R . .
C73 C 0.2468(5) 0.4791(3) 0.4748(5) 0.044(2) Uani 1 1 d . . .
C74 C 0.3207(6) 0.4053(3) 0.4776(7) 0.075(3) Uani 1 1 d . . .
H74 H 0.2746 0.3939 0.4992 0.090 Uiso 1 1 calc R . .
C75 C 0.3870(6) 0.3704(3) 0.4639(6) 0.059(3) Uani 1 1 d . . .
C76 C 0.3636(7) 0.3212(3) 0.4655(7) 0.091(4) Uani 1 1 d . . .
H76 H 0.3092 0.3127 0.4763 0.109 Uiso 1 1 calc R . .
C77 C 0.4219(8) 0.2855(3) 0.4511(7) 0.091(4) Uani 1 1 d . . .
H77 H 0.4074 0.2532 0.4546 0.109 Uiso 1 1 calc R . .
C78 C 0.5018(7) 0.2984(3) 0.4314(7) 0.078(4) Uani 1 1 d . . .
H78 H 0.5388 0.2747 0.4184 0.094 Uiso 1 1 calc R . .
C79 C 0.5256(6) 0.3451(3) 0.4311(5) 0.055(2) Uani 1 1 d . . .
H79 H 0.5799 0.3527 0.4192 0.067 Uiso 1 1 calc R . .
C80 C 0.4710(6) 0.3833(3) 0.4484(4) 0.046(2) Uani 1 1 d . . .
O81 O 0.6165(3) 0.46142(19) 0.7239(2) 0.0326(10) Uani 1 1 d . . .
O82 O 0.9047(3) 0.44787(17) 0.8181(2) 0.0304(10) Uani 1 1 d . . .
N81 N 0.7141(4) 0.37648(19) 0.7707(3) 0.0278(12) Uani 1 1 d . . .
N82 N 0.8480(4) 0.39154(19) 0.6969(3) 0.0286(12) Uani 1 1 d . . .
C81 C 0.5559(5) 0.4424(3) 0.7575(3) 0.0323(16) Uani 1 1 d . . .
C82 C 0.4815(5) 0.4682(3) 0.7647(4) 0.047(2) Uani 1 1 d . . .
H82 H 0.4772 0.5000 0.7496 0.056 Uiso 1 1 calc R . .
C83 C 0.4146(6) 0.4480(4) 0.7934(5) 0.060(2) Uani 1 1 d . . .
H83 H 0.3653 0.4662 0.7969 0.072 Uiso 1 1 calc R . .
C84 C 0.4186(6) 0.4014(4) 0.8172(5) 0.063(3) Uani 1 1 d . . .
H84 H 0.3728 0.3881 0.8373 0.075 Uiso 1 1 calc R . .
C85 C 0.4908(6) 0.3746(3) 0.8111(4) 0.049(2) Uani 1 1 d . . .
H85 H 0.4930 0.3428 0.8262 0.059 Uiso 1 1 calc R . .
C86 C 0.5618(5) 0.3942(3) 0.7825(4) 0.0322(16) Uani 1 1 d . . .
C87 C 0.6368(5) 0.3638(2) 0.7826(4) 0.0317(15) Uani 1 1 d . . .
H87 H 0.6291 0.3315 0.7924 0.038 Uiso 1 1 calc R . .
C88 C 0.7816(5) 0.3420(2) 0.7781(3) 0.0273(14) Uani 1 1 d . . .
C89 C 0.7822(5) 0.3024(2) 0.8215(4) 0.0346(17) Uani 1 1 d . . .
H89 H 0.7363 0.2976 0.8473 0.042 Uiso 1 1 calc R . .
C90 C 0.8495(5) 0.2693(3) 0.8279(4) 0.0400(18) Uani 1 1 d . . .
H90 H 0.8482 0.2425 0.8568 0.048 Uiso 1 1 calc R . .
C91 C 0.9186(5) 0.2771(3) 0.7903(4) 0.0381(18) Uani 1 1 d . . .
H91 H 0.9641 0.2552 0.7937 0.046 Uiso 1 1 calc R . .
C92 C 0.9197(5) 0.3177(2) 0.7473(4) 0.0300(15) Uani 1 1 d . . .
H92 H 0.9673 0.3227 0.7235 0.036 Uiso 1 1 calc R . .
C93 C 0.8517(4) 0.3514(2) 0.7383(3) 0.0267(14) Uani 1 1 d . . .
C94 C 0.9289(4) 0.4087(2) 0.6762(3) 0.0257(14) Uani 1 1 d . . .
H94 H 0.9513 0.3832 0.6479 0.031 Uiso 1 1 calc R . .
C95 C 0.9996(4) 0.4198(2) 0.7385(4) 0.0324(16) Uani 1 1 d . . .
C96 C 1.0860(5) 0.4124(3) 0.7266(5) 0.046(2) Uani 1 1 d . . .
H96 H 1.0967 0.3986 0.6842 0.055 Uiso 1 1 calc R A 1
C97 C 1.1546(5) 0.4249(3) 0.7754(5) 0.051(2) Uani 1 1 d . . .
H97 H 1.2110 0.4208 0.7657 0.061 Uiso 1 1 calc R . 1
C98 C 1.1384(5) 0.4433(3) 0.8380(5) 0.054(2) Uani 1 1 d . . .
H98 H 1.1845 0.4514 0.8719 0.064 Uiso 1 1 calc R B 1
C99 C 1.0547(5) 0.4504(3) 0.8533(4) 0.0390(17) Uani 1 1 d . . .
H99 H 1.0460 0.4622 0.8975 0.047 Uiso 1 1 calc R C 1
C100 C 0.9816(5) 0.4399(2) 0.8022(4) 0.0305(15) Uani 1 1 d . . .
O101 O 0.7190(3) 0.46368(17) 0.6047(2) 0.0267(9) Uani 1 1 d . . .
O102 O 0.7445(3) 0.49520(18) 0.8429(2) 0.0321(10) Uani 1 1 d . . .
N101 N 0.8829(3) 0.49266(19) 0.6681(3) 0.0279(12) Uani 1 1 d . . .
N102 N 0.7751(4) 0.5546(2) 0.7245(3) 0.0291(13) Uani 1 1 d . . .
C101 C 0.7611(4) 0.4458(2) 0.5544(3) 0.0281(14) Uani 1 1 d . . .
C102 C 0.7154(5) 0.4309(3) 0.4881(3) 0.0351(16) Uani 1 1 d . . .
H102 H 0.6559 0.4352 0.4806 0.042 Uiso 1 1 calc R . .
C103 C 0.7544(5) 0.4109(3) 0.4354(3) 0.0344(16) Uani 1 1 d . . .
H103 H 0.7214 0.4025 0.3930 0.041 Uiso 1 1 calc R . .
C104 C 0.8416(6) 0.4030(3) 0.4438(4) 0.0391(18) Uani 1 1 d . . .
H104 H 0.8679 0.3880 0.4086 0.047 Uiso 1 1 calc R . .
C105 C 0.8904(5) 0.4184(3) 0.5073(4) 0.0344(16) Uani 1 1 d . . .
H105 H 0.9499 0.4137 0.5134 0.041 Uiso 1 1 calc R . .
C106 C 0.8520(5) 0.4404(2) 0.5614(3) 0.0304(15) Uani 1 1 d . . .
C107 C 0.9119(4) 0.4532(3) 0.6280(3) 0.0292(14) Uani 1 1 d . . .
H107 H 0.9673 0.4627 0.6132 0.035 Uiso 1 1 calc R . 1
C108 C 0.8663(5) 0.5356(2) 0.6347(3) 0.0275(14) Uani 1 1 d . . .
C109 C 0.8967(5) 0.5487(3) 0.5714(4) 0.0358(17) Uani 1 1 d . . .
H109 H 0.9299 0.5268 0.5498 0.043 Uiso 1 1 calc R D 1
C110 C 0.8789(5) 0.5937(3) 0.5392(4) 0.0423(19) Uani 1 1 d . . .
H110 H 0.9021 0.6014 0.4980 0.051 Uiso 1 1 calc R . .
C111 C 0.8284(6) 0.6259(3) 0.5678(4) 0.044(2) Uani 1 1 d . . .
H111 H 0.8159 0.6555 0.5460 0.053 Uiso 1 1 calc R . .
C112 C 0.7953(5) 0.6144(2) 0.6303(4) 0.0368(17) Uani 1 1 d . . .
H112 H 0.7604 0.6364 0.6499 0.044 Uiso 1 1 calc R . .
C113 C 0.8136(5) 0.5704(2) 0.6638(3) 0.0277(14) Uani 1 1 d . . .
C114 C 0.7427(5) 0.5854(3) 0.7629(4) 0.0314(16) Uani 1 1 d . . .
H114 H 0.7503 0.6175 0.7515 0.038 Uiso 1 1 calc R . .
C115 C 0.6948(5) 0.5765(2) 0.8227(3) 0.0299(15) Uani 1 1 d . . .
C116 C 0.6463(6) 0.6143(3) 0.8460(4) 0.050(2) Uani 1 1 d . . .
H116 H 0.6482 0.6442 0.8245 0.061 Uiso 1 1 calc R . .
C117 C 0.5957(6) 0.6086(4) 0.8996(5) 0.060(3) Uani 1 1 d . . .
H117 H 0.5632 0.6342 0.9133 0.072 Uiso 1 1 calc R . .
C118 C 0.5939(7) 0.5642(4) 0.9332(5) 0.060(3) Uani 1 1 d . . .
H118 H 0.5599 0.5602 0.9695 0.071 Uiso 1 1 calc R . .
C119 C 0.6418(5) 0.5264(3) 0.9132(4) 0.0415(19) Uani 1 1 d . . .
H119 H 0.6400 0.4972 0.9368 0.050 Uiso 1 1 calc R . .
C120 C 0.6940(4) 0.5304(2) 0.8577(3) 0.0284(15) Uani 1 1 d . . .
N121 N 0.2770(5) 0.3311(3) 0.2354(4) 0.060(2) Uani 1 1 d . . .
C121 C 0.2013(6) 0.3204(3) 0.1987(5) 0.060(3) Uani 1 1 d . . .
H121 H 0.1710 0.3449 0.1734 0.072 Uiso 1 1 calc R . .
C122 C 0.1662(11) 0.2770(4) 0.1959(9) 0.155(6) Uani 1 1 d U . .
H122 H 0.1130 0.2717 0.1690 0.186 Uiso 1 1 calc R . .
C123 C 0.2068(12) 0.2411(5) 0.2313(10) 0.165(6) Uani 1 1 d U . .
H123 H 0.1835 0.2103 0.2282 0.198 Uiso 1 1 calc R . .
C124 C 0.2838(12) 0.2498(5) 0.2728(10) 0.167(6) Uani 1 1 d U . .
H124 H 0.3128 0.2257 0.3001 0.200 Uiso 1 1 calc R . .
C125 C 0.3152(8) 0.2944(4) 0.2720(7) 0.090(4) Uani 1 1 d . . .
H125 H 0.3679 0.3003 0.2993 0.108 Uiso 1 1 calc R . .
N122 N 0.5754(5) 0.5385(3) 0.1470(3) 0.0490(18) Uani 1 1 d . . .
C126 C 0.5758(6) 0.4958(3) 0.1141(4) 0.050(2) Uani 1 1 d . . .
H126 H 0.5234 0.4809 0.0988 0.060 Uiso 1 1 calc R . .
C127 C 0.6517(7) 0.4732(3) 0.1021(4) 0.060(3) Uani 1 1 d . . .
H127 H 0.6495 0.4439 0.0784 0.072 Uiso 1 1 calc R . .
C128 C 0.7285(7) 0.4935(4) 0.1246(5) 0.069(3) Uani 1 1 d . . .
H128 H 0.7797 0.4783 0.1175 0.083 Uiso 1 1 calc R . .
C129 C 0.7293(7) 0.5363(4) 0.1575(6) 0.071(3) Uani 1 1 d . . .
H129 H 0.7815 0.5513 0.1733 0.085 Uiso 1 1 calc R . .
C130 C 0.6533(6) 0.5576(4) 0.1677(5) 0.058(2) Uani 1 1 d . . .
H130 H 0.6557 0.5873 0.1904 0.070 Uiso 1 1 calc R . .
N123 N 0.4087(6) 0.6428(3) 0.1425(4) 0.059(2) Uani 1 1 d . . .
C131 C 0.3375(7) 0.6644(3) 0.1144(5) 0.058(2) Uani 1 1 d . . .
H131 H 0.2856 0.6482 0.1153 0.070 Uiso 1 1 calc R . .
C132 C 0.3342(7) 0.7085(3) 0.0843(5) 0.062(3) Uani 1 1 d . . .
H132 H 0.2820 0.7215 0.0637 0.074 Uiso 1 1 calc R . .
C133 C 0.4094(9) 0.7335(4) 0.0852(6) 0.083(4) Uani 1 1 d . . .
H133 H 0.4100 0.7645 0.0665 0.100 Uiso 1 1 calc R . .
C134 C 0.4855(9) 0.7111(5) 0.1150(7) 0.097(4) Uani 1 1 d . . .
H134 H 0.5383 0.7268 0.1161 0.116 Uiso 1 1 calc R . .
C135 C 0.4816(5) 0.6665(3) 0.1421(3) 0.079(3) Uani 1 1 d . . .
H135 H 0.5327 0.6518 0.1615 0.094 Uiso 1 1 calc R . .
N124 N 0.4033(5) 0.4038(3) 0.6320(3) 0.055(4) Uani 0.50 1 d PR . .
C136 C 0.3270(5) 0.4300(3) 0.6210(3) 0.071(6) Uani 0.50 1 d PR . .
H136 H 0.3285 0.4629 0.6121 0.086 Uiso 0.50 1 calc PR . .
C137 C 0.2483(5) 0.4071(3) 0.6234(3) 0.098(9) Uani 0.50 1 d PR . .
H137 H 0.1972 0.4246 0.6161 0.117 Uiso 0.50 1 calc PR . .
C138 C 0.2460(5) 0.3580(3) 0.6368(3) 0.084(7) Uani 0.50 1 d PR . .
H138 H 0.1933 0.3427 0.6384 0.100 Uiso 0.50 1 calc PR . .
C139 C 0.3223(5) 0.3318(3) 0.6477(3) 0.107(10) Uani 0.50 1 d PR . .
H139 H 0.3208 0.2989 0.6567 0.129 Uiso 0.50 1 calc PR . .
C140 C 0.4010(5) 0.3547(3) 0.6454(3) 0.083(7) Uani 0.50 1 d PR . .
H140 H 0.4521 0.3372 0.6527 0.100 Uiso 0.50 1 calc PR . .
N125 N 0.9389(6) 0.2810(3) 0.5762(4) 0.065(2) Uani 1 1 d . . .
C141 C 1.0113(10) 0.2902(4) 0.5474(6) 0.087(4) Uani 1 1 d . . .
H141 H 1.0204 0.3215 0.5328 0.104 Uiso 1 1 calc R . .
C142 C 1.0729(10) 0.2563(6) 0.5382(7) 0.106(5) Uani 1 1 d . . .
H142 H 1.1222 0.2645 0.5183 0.128 Uiso 1 1 calc R . .
C143 C 1.0594(11) 0.2095(5) 0.5591(7) 0.107(5) Uani 1 1 d . . .
H143 H 1.0995 0.1854 0.5542 0.129 Uiso 1 1 calc R . .
C144 C 0.9822(12) 0.1995(5) 0.5884(7) 0.107(5) Uani 1 1 d . . .
H144 H 0.9684 0.1686 0.6016 0.128 Uiso 1 1 calc R . .
C145 C 0.9309(8) 0.2364(4) 0.5961(6) 0.075(3) Uani 1 1 d . . .
H145 H 0.8827 0.2298 0.6186 0.090 Uiso 1 1 calc R . .
N126 N 0.7499(7) 0.2693(3) 0.4542(5) 0.0814(17) Uani 1 1 d . . .
C146 C 0.7325(9) 0.2257(4) 0.4632(6) 0.0814(17) Uani 1 1 d . . .
H146 H 0.7090 0.2184 0.5044 0.098 Uiso 1 1 calc R . .
C147 C 0.7441(9) 0.1878(4) 0.4195(6) 0.0814(17) Uani 1 1 d . . .
H147 H 0.7147 0.1589 0.4224 0.098 Uiso 1 1 calc R E 1
C148 C 0.7966(19) 0.1939(9) 0.3751(12) 0.0814(17) Uani 0.501(10) 1 d P . 1
H148 H 0.8189 0.1679 0.3526 0.098 Uiso 0.501(10) 1 calc PR . 1
C149 C 0.8196(18) 0.2402(8) 0.3613(12) 0.0814(17) Uani 0.501(10) 1 d P . 1
H149 H 0.8422 0.2476 0.3198 0.098 Uiso 0.501(10) 1 calc PR . 1
C150 C 0.809(2) 0.2750(8) 0.4092(12) 0.0814(17) Uani 0.501(10) 1 d P . 1
H150 H 0.8422 0.3029 0.4109 0.098 Uiso 0.501(10) 1 calc PR . 1
C48B C 0.7246(19) 0.2001(8) 0.3495(12) 0.0814(17) Uani 0.499(10) 1 d P . 2
H48B H 0.7152 0.1765 0.3147 0.098 Uiso 0.499(10) 1 calc PR . 2
C49B C 0.7189(18) 0.2497(8) 0.3314(12) 0.0814(17) Uani 0.499(10) 1 d P . 2
H49B H 0.6994 0.2595 0.2855 0.098 Uiso 0.499(10) 1 calc PR . 2
C50B C 0.742(2) 0.2811(8) 0.3816(12) 0.0814(17) Uani 0.499(10) 1 d P . 2
H50B H 0.7538 0.3125 0.3688 0.098 Uiso 0.499(10) 1 calc PR . 2
N127 N 0.6462(7) 0.2881(4) 0.6282(4) 0.089(3) Uani 1 1 d . . .
C151 C 0.6686(9) 0.2554(3) 0.6769(5) 0.074(3) Uani 1 1 d . . .
H151 H 0.7272 0.2502 0.6907 0.088 Uiso 1 1 calc R . .
C152 C 0.6101(10) 0.2278(4) 0.7092(6) 0.076(4) Uani 1 1 d . . .
H152 H 0.6290 0.2022 0.7386 0.091 Uiso 1 1 calc R F 1
C153 C 0.5219(18) 0.2397(11) 0.6964(14) 0.064(7) Uani 0.565(19) 1 d P . 1
H153 H 0.4814 0.2208 0.7154 0.077 Uiso 0.565(19) 1 calc PR . 1
C154 C 0.4951(13) 0.2799(9) 0.6551(11) 0.075(7) Uani 0.565(19) 1 d P . 1
H154 H 0.4374 0.2891 0.6506 0.090 Uiso 0.565(19) 1 calc PR . 1
C155 C 0.5516(14) 0.3061(7) 0.6214(9) 0.063(6) Uani 0.565(19) 1 d P . 1
H155 H 0.5340 0.3335 0.5954 0.075 Uiso 0.565(19) 1 calc PR . 1
C53B C 0.532(3) 0.2254(15) 0.675(3) 0.082(14) Uani 0.435(19) 1 d P . 2
H53B H 0.4898 0.2055 0.6897 0.098 Uiso 0.435(19) 1 calc PR . 2
C54B C 0.5172(16) 0.2517(7) 0.6201(14) 0.051(6) Uani 0.435(19) 1 d P . 2
H54B H 0.4611 0.2534 0.5970 0.061 Uiso 0.435(19) 1 calc PR . 2
C55B C 0.5791(4) 0.2772(2) 0.5940(4) 0.054(7) Uani 0.435(19) 1 d P . 2
H55B H 0.5693 0.2869 0.5470 0.064 Uiso 0.435(19) 1 calc PR . 2
N128 N 0.8501(4) 0.5979(2) 0.9576(4) 0.149(4) Uani 1 1 d R . .
C156 C 0.7985(4) 0.6014(2) 1.0117(4) 0.149(4) Uani 1 1 d R . .
H156 H 0.7811 0.5736 1.0332 0.179 Uiso 1 1 calc R . .
C157 C 0.7731(4) 0.6463(2) 1.0336(4) 0.149(4) Uani 1 1 d R . .
H157 H 0.7386 0.6486 1.0698 0.179 Uiso 1 1 calc R . .
C158 C 0.7992(4) 0.6877(2) 1.0015(4) 0.149(4) Uani 1 1 d R . .
H158 H 0.7822 0.7177 1.0162 0.179 Uiso 1 1 calc R . .
C159 C 0.8508(4) 0.6843(2) 0.9474(4) 0.149(4) Uani 1 1 d R . .
H159 H 0.8683 0.7120 0.9259 0.179 Uiso 1 1 calc R . .
C160 C 0.8763(4) 0.6394(2) 0.9255(4) 0.149(4) Uani 1 1 d R . .
H160 H 0.9108 0.6371 0.8893 0.179 Uiso 1 1 calc R . .
N129 N 1.2186(8) 0.5497(4) 0.7258(6) 0.099(4) Uani 1 1 d . . .
C161 C 1.2586(9) 0.5633(5) 0.7859(6) 0.092(4) Uani 1 1 d . . .
H161 H 1.2284 0.5620 0.8249 0.111 Uiso 1 1 calc R G 1
C162 C 1.3443(10) 0.5801(5) 0.7973(8) 0.100(4) Uani 1 1 d . . .
H162 H 1.3709 0.5861 0.8430 0.120 Uiso 1 1 calc R . .
C163 C 1.3886(10) 0.5875(5) 0.7398(9) 0.103(4) Uani 1 1 d . . .
H163 H 1.4434 0.6011 0.7439 0.124 Uiso 1 1 calc R . .
C164 C 1.3454(9) 0.5733(5) 0.6768(7) 0.085(4) Uani 1 1 d . . .
H164 H 1.3747 0.5755 0.6374 0.102 Uiso 1 1 calc R . .
C165 C 1.2625(5) 0.5560(2) 0.6661(4) 0.078(3) Uani 1 1 d . . .
H165 H 1.2360 0.5486 0.6208 0.094 Uiso 1 1 calc R . .
N130 N 1.0313(5) 0.6251(2) 0.7413(4) 0.198(4) Uani 1 1 d R . .
C166 C 1.0542(5) 0.6496(2) 0.8046(4) 0.198(4) Uani 1 1 d R . .
H166 H 1.0724 0.6326 0.8459 0.238 Uiso 1 1 calc R H 2
C167 C 1.0499(5) 0.6995(2) 0.8062(4) 0.198(4) Uani 1 1 d R . .
H167 H 1.0653 0.7159 0.8485 0.238 Uiso 1 1 calc R . .
C168 C 1.0227(5) 0.7250(2) 0.7445(4) 0.198(4) Uani 1 1 d R . .
H168 H 1.0199 0.7584 0.7455 0.238 Uiso 1 1 calc R . .
C169 C 0.9998(5) 0.7005(2) 0.6812(4) 0.198(4) Uani 1 1 d R . .
H169 H 0.9816 0.7175 0.6400 0.238 Uiso 1 1 calc R . .
C170 C 1.0041(5) 0.6505(2) 0.6797(4) 0.198(4) Uani 1 1 d R . .
H170 H 0.9888 0.6341 0.6373 0.238 Uiso 1 1 calc R . .
N131 N 0.2904(13) 0.2186(10) 0.8049(13) 0.095(7) Uani 0.50 1 d P . .
C171 C 0.283(2) 0.2646(12) 0.8019(10) 0.097(11) Uani 0.50 1 d P . .
H171 H 0.3300 0.2846 0.8162 0.116 Uiso 0.50 1 calc PR . .
C172 C 0.204(3) 0.2829(8) 0.7768(14) 0.113(13) Uani 0.50 1 d P . .
H172 H 0.1941 0.3157 0.7811 0.136 Uiso 0.50 1 calc PR . .
C173 C 0.1463(15) 0.2579(11) 0.7495(16) 0.090(9) Uani 0.50 1 d P . .
H173 H 0.0976 0.2715 0.7238 0.108 Uiso 0.50 1 calc PR . .
C174 C 0.1533(18) 0.2125(11) 0.7565(11) 0.092(10) Uani 0.50 1 d P . .
H174 H 0.1062 0.1924 0.7438 0.110 Uiso 0.50 1 calc PR . .
C175 C 0.225(2) 0.1957(7) 0.7806(11) 0.093(10) Uani 0.50 1 d P . .
H175 H 0.2301 0.1624 0.7804 0.112 Uiso 0.50 1 calc PR . .
N132 N 0.4164(8) 0.3114(4) -0.0488(6) 0.094(3) Uani 1 1 d . . .
C176 C 0.3578(9) 0.2869(5) -0.0182(6) 0.088(4) Uani 1 1 d . . .
H176 H 0.3258 0.2631 -0.0438 0.106 Uiso 1 1 calc R . .
C177 C 0.3442(8) 0.2956(6) 0.0470(7) 0.112(6) Uani 1 1 d . . .
H177 H 0.3028 0.2779 0.0668 0.135 Uiso 1 1 calc R . .
C178 C 0.3882(9) 0.3292(6) 0.0853(7) 0.104(5) Uani 1 1 d . . .
H178 H 0.3774 0.3356 0.1313 0.125 Uiso 1 1 calc R . .
C179 C 0.4494(8) 0.3543(5) 0.0562(7) 0.084(4) Uani 1 1 d . . .
H179 H 0.4832 0.3772 0.0823 0.101 Uiso 1 1 calc R . .
C180 C 0.4597(6) 0.3450(3) -0.0122(5) 0.069(3) Uani 1 1 d . . .
H180 H 0.4991 0.3632 -0.0336 0.083 Uiso 1 1 calc R . .
N133 N 0.3756(6) 0.7155(3) 0.7623(5) 0.36(5) Uani 0.50 1 d PR . .
C181 C 0.4647(6) 0.7172(3) 0.7797(5) 0.131(16) Uani 0.50 1 d PR . .
H181 H 0.5004 0.7145 0.7445 0.157 Uiso 0.50 1 calc PR . .
C182 C 0.5004(6) 0.7231(3) 0.8499(5) 0.113(9) Uani 0.50 1 d PRU . .
H182 H 0.5601 0.7242 0.8616 0.136 Uiso 0.50 1 calc PR . .
C183 C 0.4471(6) 0.7271(3) 0.9026(5) 0.136(16) Uani 0.50 1 d PR . .
H183 H 0.4710 0.7310 0.9496 0.163 Uiso 0.50 1 calc PR . .
C184 C 0.3579(6) 0.7253(3) 0.8852(5) 0.131(16) Uani 0.50 1 d PR . .
H184 H 0.3222 0.7280 0.9205 0.157 Uiso 0.50 1 calc PR . .
C185 C 0.3222(6) 0.7195(3) 0.8150(5) 0.154(17) Uani 0.50 1 d PR . .
H185 H 0.2625 0.7183 0.8033 0.184 Uiso 0.50 1 calc PR . .

loop_
_atom_site_aniso_label
_atom_site_aniso_U_11
_atom_site_aniso_U_22
_atom_site_aniso_U_33
_atom_site_aniso_U_23
_atom_site_aniso_U_13
_atom_site_aniso_U_12
Nd1 0.02265(17) 0.02404(18) 0.02757(17) -0.00066(15) -0.00118(13) -0.00042(16)
Nd2 0.02213(17) 0.02406(19) 0.02863(17) -0.00286(15) -0.00266(14) 0.00485(16)
Nd3 0.02047(17) 0.02581(17) 0.02667(16) 0.00288(14) -0.00024(13) 0.00096(16)
K1 0.0277(8) 0.0394(9) 0.0383(8) -0.0019(7) -0.0040(7) 0.0015(7)
K2 0.0330(9) 0.0375(9) 0.0480(9) -0.0014(7) 0.0030(7) -0.0005(8)
K3 0.0306(9) 0.0504(10) 0.0370(9) 0.0098(7) 0.0023(7) 0.0024(8)
K4 0.0308(8) 0.0462(9) 0.0337(7) 0.0083(7) -0.0016(6) -0.0041(8)
K5 0.0276(9) 0.0413(9) 0.0440(9) 0.0087(7) 0.0004(7) 0.0042(7)
K6 0.0647(13) 0.0342(9) 0.0439(10) -0.0012(7) 0.0080(9) -0.0058(9)
K7 0.0546(11) 0.0314(9) 0.0583(10) -0.0044(8) -0.0271(9) 0.0069(9)
K8 0.0395(10) 0.0243(7) 0.0346(8) 0.0009(6) -0.0011(7) 0.0010(7)
K9 0.0404(16) 0.0388(14) 0.141(3) 0.0224(16) -0.0336(18) -0.0114(12)
K9B 0.055(7) 0.030(5) 0.066(7) 0.013(4) -0.019(5) -0.011(4)
O1 0.044(3) 0.031(3) 0.030(2) 0.002(2) -0.003(2) -0.003(2)
O2 0.021(2) 0.041(3) 0.029(2) 0.008(2) -0.003(2) -0.002(2)
N1 0.026(3) 0.026(3) 0.036(3) -0.002(2) 0.003(3) 0.009(3)
N2 0.023(3) 0.025(3) 0.036(3) 0.000(2) -0.003(2) 0.003(2)
C1 0.028(4) 0.027(3) 0.028(3) 0.006(3) -0.003(3) -0.004(3)
C2 0.053(6) 0.035(4) 0.048(5) -0.006(3) 0.014(4) -0.004(4)
C3 0.084(8) 0.037(5) 0.055(5) 0.003(4) 0.023(5) -0.003(5)
C4 0.064(6) 0.029(4) 0.056(5) 0.011(4) 0.008(4) -0.008(4)
C5 0.049(5) 0.028(4) 0.033(4) 0.000(3) -0.003(4) 0.007(4)
C6 0.028(4) 0.028(4) 0.022(3) 0.003(3) -0.004(3) 0.004(3)
C7 0.027(4) 0.026(4) 0.041(4) -0.003(3) 0.001(3) 0.007(3)
C8 0.015(3) 0.028(3) 0.033(4) 0.000(3) 0.007(3) -0.002(3)
C9 0.039(4) 0.030(4) 0.041(4) -0.003(3) 0.008(3) 0.009(3)
C10 0.039(5) 0.041(4) 0.048(5) -0.004(3) 0.005(4) 0.008(4)
C11 0.031(4) 0.047(5) 0.035(4) 0.001(3) 0.004(3) 0.006(4)
C12 0.021(3) 0.033(4) 0.042(4) 0.004(3) 0.003(3) 0.003(3)
C13 0.019(3) 0.025(3) 0.041(4) -0.001(3) 0.001(3) 0.001(3)
C14 0.029(4) 0.028(3) 0.032(4) 0.002(3) 0.004(3) -0.004(3)
C15 0.035(4) 0.030(4) 0.027(3) 0.004(3) 0.002(3) 0.004(3)
C16 0.037(5) 0.035(4) 0.041(4) 0.003(3) 0.017(3) 0.001(3)
C17 0.061(6) 0.042(4) 0.037(4) 0.019(3) 0.017(4) 0.009(4)
C18 0.059(6) 0.052(5) 0.042(5) 0.018(4) 0.002(4) 0.011(5)
C19 0.037(5) 0.045(5) 0.043(4) 0.014(3) 0.006(4) 0.012(4)
C20 0.055(5) 0.027(4) 0.022(3) 0.003(3) -0.001(3) 0.016(4)
O21 0.027(3) 0.031(2) 0.029(2) -0.0005(19) -0.005(2) -0.005(2)
O22 0.029(3) 0.039(3) 0.023(2) -0.0009(19) -0.001(2) -0.007(2)
N21 0.023(3) 0.019(3) 0.043(3) 0.003(2) 0.001(3) -0.004(3)
N22 0.026(3) 0.037(3) 0.036(3) -0.006(3) -0.004(3) 0.008(3)
C21 0.027(4) 0.028(3) 0.028(3) -0.002(3) 0.002(3) -0.004(3)
C22 0.027(4) 0.036(4) 0.030(4) -0.006(3) 0.004(3) 0.002(3)
C23 0.026(4) 0.049(5) 0.039(4) -0.007(3) -0.004(3) -0.009(4)
C24 0.036(5) 0.055(5) 0.052(5) -0.006(4) 0.001(4) -0.007(4)
C25 0.033(4) 0.045(4) 0.041(4) -0.002(3) 0.009(3) -0.005(4)
C26 0.024(4) 0.023(3) 0.040(4) 0.001(3) 0.005(3) -0.007(3)
C27 0.022(4) 0.021(3) 0.047(4) 0.000(3) -0.003(3) -0.005(3)
C28 0.035(4) 0.019(3) 0.040(4) 0.004(3) -0.004(3) 0.003(3)
C29 0.036(4) 0.025(4) 0.055(5) 0.000(3) -0.008(4) -0.002(3)
C30 0.046(5) 0.024(4) 0.060(5) -0.003(3) 0.001(4) 0.001(4)
C31 0.045(5) 0.035(4) 0.051(5) -0.010(4) 0.000(4) 0.007(4)
C32 0.044(5) 0.025(4) 0.046(4) -0.006(3) 0.007(4) 0.006(3)
C33 0.028(4) 0.021(3) 0.039(4) -0.005(3) -0.007(3) 0.005(3)
C34 0.027(4) 0.039(4) 0.046(4) -0.001(3) 0.010(3) 0.007(3)
C35 0.020(3) 0.032(4) 0.036(3) -0.001(3) 0.001(3) 0.001(3)
C36 0.032(4) 0.052(5) 0.044(4) -0.012(4) 0.004(3) -0.001(4)
C37 0.030(4) 0.063(5) 0.048(4) 0.001(4) 0.008(3) -0.013(4)
C38 0.037(5) 0.048(5) 0.040(4) -0.007(4) -0.005(4) -0.010(4)
C39 0.040(5) 0.036(4) 0.034(4) -0.007(3) 0.007(3) -0.015(4)
C40 0.024(3) 0.036(4) 0.025(3) -0.001(3) -0.003(3) 0.004(3)
O41 0.034(3) 0.054(3) 0.039(3) -0.020(3) -0.007(2) 0.015(3)
O42 0.024(3) 0.024(2) 0.030(2) -0.0023(18) -0.0017(19) 0.003(2)
N41 0.026(3) 0.042(4) 0.034(3) 0.005(3) 0.003(3) 0.008(3)
N42 0.026(3) 0.037(4) 0.025(3) 0.002(2) 0.003(2) 0.003(3)
C41 0.038(5) 0.053(5) 0.032(4) -0.014(3) -0.003(3) 0.014(4)
C42 0.042(6) 0.074(7) 0.080(7) -0.044(6) -0.007(5) 0.011(5)
C43 0.060(7) 0.074(7) 0.087(7) -0.047(6) -0.016(6) 0.022(6)
C44 0.066(6) 0.047(5) 0.035(4) -0.012(3) -0.008(4) 0.025(5)
C45 0.056(6) 0.070(6) 0.046(5) 0.016(4) 0.018(4) 0.034(5)
C46 0.044(5) 0.049(5) 0.022(3) 0.000(3) 0.001(3) 0.022(4)
C47 0.029(4) 0.047(5) 0.053(5) 0.011(4) 0.017(4) 0.016(4)
C48 0.039(5) 0.047(5) 0.029(4) 0.013(3) 0.001(3) 0.006(4)
C49 0.030(5) 0.073(6) 0.056(5) 0.003(5) 0.007(4) 0.007(5)
C50 0.032(5) 0.081(7) 0.061(6) -0.004(5) 0.001(4) -0.008(5)
C51 0.040(5) 0.065(6) 0.074(6) 0.009(5) -0.010(5) -0.014(5)
C52 0.020(4) 0.047(5) 0.072(6) 0.000(4) 0.003(4) -0.003(4)
C53 0.027(4) 0.042(4) 0.032(4) 0.012(3) -0.002(3) 0.002(3)
C54 0.025(4) 0.018(3) 0.029(3) -0.006(3) -0.005(3) 0.000(3)
C55 0.023(4) 0.033(4) 0.032(4) -0.007(3) -0.004(3) 0.005(3)
C56 0.041(5) 0.037(4) 0.041(4) -0.015(3) -0.010(4) 0.013(4)
C57 0.051(6) 0.051(5) 0.049(5) -0.024(4) -0.008(4) 0.010(4)
C58 0.041(5) 0.057(5) 0.033(4) -0.012(4) -0.012(4) 0.015(4)
C59 0.039(5) 0.039(4) 0.032(4) -0.003(3) -0.007(3) 0.010(4)
C60 0.024(4) 0.031(4) 0.033(4) 0.002(3) 0.000(3) 0.002(3)
O61 0.022(2) 0.030(2) 0.026(2) -0.0055(18) -0.0061(19) 0.002(2)
O62 0.025(3) 0.029(3) 0.048(3) 0.001(2) -0.007(2) 0.003(2)
N61 0.018(3) 0.029(3) 0.034(3) 0.006(2) 0.002(2) 0.005(3)
N62 0.017(3) 0.020(3) 0.058(3) 0.010(3) 0.019(2) 0.004(2)
C61 0.025(3) 0.015(3) 0.031(3) 0.000(2) 0.000(3) -0.004(3)
C62 0.024(4) 0.040(4) 0.031(4) 0.006(3) 0.000(3) -0.002(3)
C63 0.031(4) 0.041(4) 0.038(4) 0.009(3) -0.013(3) 0.003(3)
C64 0.038(4) 0.027(4) 0.052(5) 0.006(3) -0.011(4) 0.005(3)
C65 0.024(4) 0.027(3) 0.046(4) -0.007(3) -0.002(3) 0.002(3)
C66 0.017(3) 0.022(3) 0.033(3) 0.005(3) 0.000(3) 0.004(3)
C67 0.016(3) 0.021(3) 0.028(3) 0.002(2) 0.001(3) 0.001(3)
C68 0.030(4) 0.029(4) 0.040(4) 0.005(3) 0.010(3) 0.004(3)
C69 0.026(4) 0.037(4) 0.037(4) 0.000(3) 0.009(3) 0.005(3)
C70 0.038(5) 0.052(5) 0.065(6) 0.008(4) 0.028(4) 0.012(4)
C71 0.036(5) 0.070(7) 0.096(7) 0.032(6) 0.024(5) -0.004(5)
C72 0.041(5) 0.038(5) 0.114(7) 0.036(5) 0.027(5) -0.003(5)
C73 0.031(4) 0.032(4) 0.067(5) 0.024(4) 0.001(4) -0.001(3)
C74 0.032(5) 0.031(5) 0.161(11) 0.027(6) 0.011(6) -0.003(4)
C75 0.046(6) 0.033(4) 0.096(7) 0.007(5) -0.003(5) 0.003(4)
C76 0.041(6) 0.033(5) 0.192(14) 0.006(7) -0.014(8) -0.001(5)
C77 0.072(8) 0.019(4) 0.169(12) 0.014(6) -0.030(8) -0.001(5)
C78 0.059(7) 0.025(4) 0.138(10) -0.006(5) -0.034(7) 0.007(5)
C79 0.045(5) 0.027(4) 0.089(7) -0.004(4) -0.008(5) 0.011(4)
C80 0.044(5) 0.027(4) 0.061(5) -0.005(3) -0.015(4) 0.009(4)
O81 0.026(2) 0.036(2) 0.036(2) 0.001(2) 0.0068(18) -0.002(2)
O82 0.021(2) 0.038(3) 0.031(2) 0.006(2) -0.0039(18) 0.007(2)
N81 0.030(3) 0.023(3) 0.029(3) 0.009(2) 0.000(2) -0.005(2)
N82 0.020(3) 0.023(3) 0.042(3) 0.005(2) 0.000(2) 0.001(2)
C81 0.030(4) 0.041(4) 0.025(3) 0.000(3) 0.003(3) -0.008(3)
C82 0.032(4) 0.050(5) 0.060(5) 0.012(4) 0.012(4) 0.011(4)
C83 0.044(5) 0.057(6) 0.082(6) 0.003(5) 0.021(5) 0.003(5)
C84 0.037(5) 0.062(6) 0.096(7) 0.007(5) 0.035(5) 0.003(5)
C85 0.039(5) 0.045(5) 0.064(5) 0.006(4) 0.011(4) -0.010(4)
C86 0.023(4) 0.037(4) 0.038(4) -0.003(3) 0.010(3) -0.004(3)
C87 0.026(4) 0.027(3) 0.042(4) 0.004(3) 0.001(3) -0.004(3)
C88 0.027(4) 0.023(3) 0.032(3) 0.000(3) 0.001(3) -0.001(3)
C89 0.039(4) 0.029(4) 0.034(4) 0.002(3) -0.002(3) -0.002(3)
C90 0.040(5) 0.029(4) 0.049(5) 0.010(3) -0.002(4) -0.002(3)
C91 0.040(5) 0.027(4) 0.043(4) -0.003(3) -0.010(4) 0.000(3)
C92 0.027(4) 0.025(3) 0.038(4) -0.005(3) 0.004(3) 0.001(3)
C93 0.026(4) 0.018(3) 0.034(3) -0.003(3) -0.001(3) -0.003(3)
C94 0.015(3) 0.028(3) 0.034(3) -0.002(3) 0.002(3) 0.002(3)
C95 0.019(3) 0.018(3) 0.057(5) 0.011(3) -0.003(3) 0.004(3)
C96 0.027(4) 0.037(4) 0.076(6) -0.004(4) 0.008(4) 0.002(4)
C97 0.016(4) 0.045(5) 0.090(7) -0.004(4) -0.004(4) 0.000(4)
C98 0.031(4) 0.044(5) 0.078(6) -0.006(4) -0.018(4) -0.001(4)
C99 0.032(4) 0.040(4) 0.041(4) 0.004(3) -0.009(3) 0.000(4)
C100 0.029(4) 0.025(3) 0.036(4) 0.009(3) -0.005(3) 0.001(3)
O101 0.022(2) 0.034(2) 0.0237(19) 0.0017(19) -0.0004(16) 0.002(2)
O102 0.034(3) 0.037(3) 0.024(2) 0.007(2) -0.0003(19) 0.009(2)
N101 0.022(3) 0.022(3) 0.039(3) 0.006(2) -0.002(2) 0.004(2)
N102 0.028(3) 0.027(3) 0.033(3) 0.002(2) 0.004(2) 0.002(3)
C101 0.018(3) 0.032(4) 0.034(3) 0.004(3) 0.000(3) 0.005(3)
C102 0.036(4) 0.040(4) 0.030(4) 0.003(3) 0.003(3) 0.004(3)
C103 0.040(4) 0.040(4) 0.022(3) -0.004(3) 0.003(3) 0.002(4)
C104 0.048(5) 0.036(4) 0.036(4) 0.004(3) 0.018(4) 0.004(4)
C105 0.028(4) 0.029(4) 0.049(4) 0.010(3) 0.015(3) 0.002(3)
C106 0.030(4) 0.027(3) 0.032(4) 0.006(3) 0.001(3) 0.001(3)
C107 0.016(3) 0.033(4) 0.040(3) 0.007(3) 0.006(2) 0.000(3)
C108 0.028(4) 0.028(3) 0.026(3) 0.004(3) -0.002(3) -0.003(3)
C109 0.027(4) 0.031(4) 0.049(4) -0.002(3) 0.007(3) -0.007(3)
C110 0.039(5) 0.043(4) 0.047(4) 0.015(4) 0.015(4) -0.003(4)
C111 0.054(6) 0.030(4) 0.050(5) 0.011(3) 0.013(4) 0.005(4)
C112 0.045(5) 0.027(3) 0.040(4) 0.000(3) 0.011(3) 0.005(3)
C113 0.030(4) 0.025(3) 0.027(3) 0.003(3) -0.001(3) 0.002(3)
C114 0.026(4) 0.031(4) 0.035(4) 0.002(3) -0.004(3) -0.009(3)
C115 0.034(4) 0.032(4) 0.023(3) 0.004(3) 0.002(3) 0.007(3)
C116 0.059(6) 0.050(5) 0.045(5) 0.009(4) 0.013(4) 0.024(5)
C117 0.057(6) 0.071(6) 0.058(6) 0.002(5) 0.028(5) 0.026(5)
C118 0.061(6) 0.070(6) 0.052(5) 0.000(5) 0.025(5) 0.015(5)
C119 0.039(5) 0.048(5) 0.039(4) 0.007(3) 0.008(3) 0.009(4)
C120 0.024(4) 0.033(4) 0.026(3) -0.003(3) -0.005(3) 0.001(3)
N121 0.053(5) 0.063(5) 0.057(4) -0.002(4) -0.016(4) 0.009(4)
C121 0.047(6) 0.053(5) 0.075(6) -0.008(5) -0.013(5) 0.015(5)
C122 0.149(10) 0.043(5) 0.233(13) 0.025(7) -0.126(9) -0.021(6)
C123 0.160(10) 0.051(5) 0.246(12) 0.039(7) -0.124(9) -0.023(6)
C124 0.162(11) 0.063(7) 0.236(13) 0.049(8) -0.127(9) -0.020(7)
C125 0.077(9) 0.068(7) 0.115(10) 0.011(7) -0.029(8) 0.010(7)
N122 0.040(4) 0.063(5) 0.042(4) 0.000(3) -0.002(3) 0.015(4)
C126 0.049(5) 0.059(5) 0.040(4) 0.001(4) -0.002(4) 0.003(5)
C127 0.088(8) 0.057(6) 0.035(4) -0.002(4) 0.005(5) 0.023(5)
C128 0.057(6) 0.091(8) 0.056(5) 0.001(6) -0.005(5) 0.040(7)
C129 0.039(6) 0.098(9) 0.073(7) -0.008(6) -0.004(5) 0.007(6)
C130 0.043(5) 0.059(6) 0.071(6) -0.013(5) 0.002(5) 0.010(5)
N123 0.059(5) 0.046(4) 0.074(5) 0.010(4) 0.010(4) 0.001(4)
C131 0.062(7) 0.048(5) 0.067(6) 0.001(4) 0.014(5) 0.009(5)
C132 0.061(7) 0.050(6) 0.072(6) 0.016(5) 0.000(5) 0.002(5)
C133 0.094(10) 0.051(6) 0.102(9) 0.017(6) -0.002(8) -0.006(6)
C134 0.066(8) 0.087(9) 0.133(11) 0.045(8) -0.006(8) -0.014(7)
C135 0.047(6) 0.077(8) 0.109(9) 0.037(7) 0.000(6) 0.009(6)
N124 0.057(10) 0.057(9) 0.050(8) -0.007(7) -0.002(7) -0.025(8)
C136 0.053(13) 0.069(13) 0.095(16) 0.023(12) 0.018(12) -0.014(11)
C137 0.09(2) 0.14(2) 0.064(14) 0.013(15) 0.029(13) -0.032(19)
C138 0.045(13) 0.11(2) 0.101(18) 0.003(15) 0.023(12) -0.026(14)
C139 0.15(3) 0.12(2) 0.064(15) 0.000(14) 0.041(17) 0.02(2)
C140 0.069(16) 0.054(12) 0.14(2) -0.003(13) 0.058(15) -0.025(12)
N125 0.083(7) 0.058(5) 0.057(5) 0.011(4) 0.016(5) 0.013(5)
C141 0.140(13) 0.056(6) 0.070(7) 0.027(5) 0.039(8) 0.031(8)
C142 0.105(12) 0.115(12) 0.111(10) 0.034(9) 0.058(9) 0.030(10)
C143 0.145(15) 0.091(10) 0.092(9) 0.004(8) 0.038(9) 0.064(10)
C144 0.179(17) 0.052(7) 0.095(9) 0.013(6) 0.039(10) 0.032(9)
C145 0.078(9) 0.065(7) 0.082(8) 0.000(6) 0.017(6) -0.006(6)
N126 0.116(5) 0.063(3) 0.069(3) -0.011(3) 0.027(3) -0.023(4)
C146 0.116(5) 0.063(3) 0.069(3) -0.011(3) 0.027(3) -0.023(4)
C147 0.116(5) 0.063(3) 0.069(3) -0.011(3) 0.027(3) -0.023(4)
C148 0.116(5) 0.063(3) 0.069(3) -0.011(3) 0.027(3) -0.023(4)
C149 0.116(5) 0.063(3) 0.069(3) -0.011(3) 0.027(3) -0.023(4)
C150 0.116(5) 0.063(3) 0.069(3) -0.011(3) 0.027(3) -0.023(4)
C48B 0.116(5) 0.063(3) 0.069(3) -0.011(3) 0.027(3) -0.023(4)
C49B 0.116(5) 0.063(3) 0.069(3) -0.011(3) 0.027(3) -0.023(4)
C50B 0.116(5) 0.063(3) 0.069(3) -0.011(3) 0.027(3) -0.023(4)
N127 0.113(9) 0.096(7) 0.049(5) 0.020(5) -0.019(5) -0.053(7)
C151 0.107(10) 0.046(6) 0.068(7) -0.024(5) 0.011(7) -0.011(6)
C152 0.117(11) 0.040(5) 0.073(7) 0.000(5) 0.020(7) -0.018(7)
C153 0.044(13) 0.09(2) 0.059(15) -0.020(13) 0.006(11) -0.014(13)
C154 0.047(12) 0.091(17) 0.084(15) 0.006(14) 0.000(10) 0.020(12)
C155 0.069(13) 0.067(12) 0.044(9) -0.018(8) -0.022(9) -0.005(11)
C53B 0.08(2) 0.07(2) 0.11(3) -0.05(2) 0.05(2) -0.032(19)
C54B 0.050(14) 0.024(10) 0.077(16) -0.004(10) 0.005(12) -0.010(10)
C55B 0.058(15) 0.052(14) 0.046(12) 0.013(10) -0.015(11) 0.001(12)
N128 0.116(6) 0.097(4) 0.211(9) -0.032(5) -0.069(6) -0.008(5)
C156 0.116(6) 0.097(4) 0.211(9) -0.032(5) -0.069(6) -0.008(5)
C157 0.116(6) 0.097(4) 0.211(9) -0.032(5) -0.069(6) -0.008(5)
C158 0.116(6) 0.097(4) 0.211(9) -0.032(5) -0.069(6) -0.008(5)
C159 0.116(6) 0.097(4) 0.211(9) -0.032(5) -0.069(6) -0.008(5)
C160 0.116(6) 0.097(4) 0.211(9) -0.032(5) -0.069(6) -0.008(5)
N129 0.140(11) 0.066(6) 0.089(7) -0.005(5) 0.007(7) -0.010(7)
C161 0.116(12) 0.101(10) 0.065(7) -0.007(7) 0.030(7) -0.049(9)
C162 0.101(12) 0.099(10) 0.104(10) 0.002(8) 0.031(9) -0.016(9)
C163 0.081(10) 0.105(11) 0.128(12) 0.017(9) 0.026(9) -0.005(9)
C164 0.088(10) 0.088(9) 0.087(9) 0.012(7) 0.040(8) 0.035(8)
C165 0.097(10) 0.070(7) 0.073(7) 0.012(6) 0.034(7) 0.029(7)
N130 0.286(11) 0.096(5) 0.180(8) 0.004(5) -0.096(8) 0.037(6)
C166 0.286(11) 0.096(5) 0.180(8) 0.004(5) -0.096(8) 0.037(6)
C167 0.286(11) 0.096(5) 0.180(8) 0.004(5) -0.096(8) 0.037(6)
C168 0.286(11) 0.096(5) 0.180(8) 0.004(5) -0.096(8) 0.037(6)
C169 0.286(11) 0.096(5) 0.180(8) 0.004(5) -0.096(8) 0.037(6)
C170 0.286(11) 0.096(5) 0.180(8) 0.004(5) -0.096(8) 0.037(6)
N131 0.038(11) 0.13(2) 0.114(18) 0.024(15) -0.023(11) 0.025(12)
C171 0.12(2) 0.12(2) 0.040(11) 0.023(12) -0.033(13) -0.09(2)
C172 0.23(4) 0.026(11) 0.082(18) -0.009(10) 0.02(2) 0.042(18)
C173 0.044(14) 0.10(2) 0.13(2) 0.061(19) 0.022(14) 0.047(14)
C174 0.078(18) 0.13(2) 0.062(14) 0.033(14) -0.019(13) -0.060(17)
C175 0.16(3) 0.035(10) 0.073(15) -0.020(10) -0.032(17) 0.048(15)
N132 0.099(9) 0.083(7) 0.104(8) -0.013(6) 0.028(7) -0.017(7)
C176 0.110(11) 0.092(9) 0.062(7) -0.004(6) 0.012(7) -0.038(8)
C177 0.062(8) 0.206(17) 0.073(8) -0.013(9) 0.020(7) -0.055(10)
C178 0.084(10) 0.151(14) 0.072(8) -0.016(8) -0.013(7) -0.028(10)
C179 0.054(7) 0.084(8) 0.109(10) -0.012(7) -0.015(7) -0.002(7)
C180 0.061(7) 0.065(7) 0.078(7) 0.000(6) -0.007(6) -0.008(6)
N133 0.20(5) 0.07(2) 0.79(13) 0.02(4) -0.06(7) -0.09(3)
C181 0.30(5) 0.033(11) 0.063(14) -0.014(10) 0.05(2) 0.000(19)
C182 0.133(13) 0.092(12) 0.113(12) 0.011(9) 0.009(9) 0.016(9)
C183 0.27(5) 0.054(14) 0.10(2) 0.006(14) 0.09(3) 0.07(2)
C184 0.21(4) 0.10(2) 0.071(17) -0.038(16) -0.01(2) 0.07(3)
C185 0.16(4) 0.07(2) 0.24(5) 0.01(3) 0.07(4) -0.01(2)

loop_
_atom_type_symbol
_atom_type_description
_atom_type_scat_dispersion_real
_atom_type_scat_dispersion_imag
_atom_type_scat_source
C C 0.0033 0.0016 'International Tables Vol C Tables 4.2.6.8 and 6.1.1.4'
H H 0.0000 0.0000 'International Tables Vol C Tables 4.2.6.8 and 6.1.1.4'
N N 0.0061 0.0033 'International Tables Vol C Tables 4.2.6.8 and 6.1.1.4'
O O 0.0106 0.0060 'International Tables Vol C Tables 4.2.6.8 and 6.1.1.4'
K K 0.2009 0.2494 'International Tables Vol C Tables 4.2.6.8 and 6.1.1.4'
Nd Nd -0.1943 3.0179 'International Tables Vol C Tables 4.2.6.8 and 6.1.1.4'

loop_
_geom_angle_atom_site_label_1
_geom_angle_atom_site_label_2
_geom_angle_atom_site_label_3
_geom_angle
_geom_angle_site_symmetry_1
_geom_angle_site_symmetry_3
O1 Nd1 O22 78.44(16) . .
O1 Nd1 N2 122.76(18) . .
O22 Nd1 N2 135.29(16) . .
O1 Nd1 N21 135.45(18) . .
O22 Nd1 N21 121.62(18) . .
N2 Nd1 N21 73.1(2) . .
O1 Nd1 O21 74.02(16) . .
O22 Nd1 O21 145.35(15) . .
N2 Nd1 O21 78.35(17) . .
N21 Nd1 O21 69.15(17) . .
O1 Nd1 O2 145.08(15) . .
O22 Nd1 O2 73.48(15) . .
N2 Nd1 O2 68.95(16) . .
N21 Nd1 O2 78.13(17) . .
O21 Nd1 O2 139.09(15) . .
O1 Nd1 N22 90.29(18) . .
O22 Nd1 N22 70.77(17) . .
N2 Nd1 N22 138.14(19) . .
N21 Nd1 N22 65.1(2) . .
O21 Nd1 N22 88.60(17) . .
O2 Nd1 N22 99.48(17) . .
O1 Nd1 N1 71.33(17) . .
O22 Nd1 N1 91.51(18) . .
N2 Nd1 N1 64.88(19) . .
N21 Nd1 N1 137.9(2) . .
O21 Nd1 N1 99.07(17) . .
O2 Nd1 N1 88.91(16) . .
N22 Nd1 N1 157.0(2) . .
O1 Nd1 K7 38.83(13) . 1_454
O22 Nd1 K7 117.13(11) . 1_454
N2 Nd1 K7 93.86(13) . 1_454
N21 Nd1 K7 106.35(14) . 1_454
O21 Nd1 K7 37.58(11) . 1_454
O2 Nd1 K7 160.53(11) . 1_454
N22 Nd1 K7 99.53(13) . 1_454
N1 Nd1 K7 75.05(13) . 1_454
O1 Nd1 K1 116.39(13) . .
O22 Nd1 K1 37.95(11) . .
N2 Nd1 K1 107.96(12) . .
N21 Nd1 K1 91.94(14) . .
O21 Nd1 K1 157.83(11) . .
O2 Nd1 K1 39.12(11) . .
N22 Nd1 K1 72.46(13) . .
N1 Nd1 K1 102.83(13) . .
K7 Nd1 K1 154.98(4) 1_454 .
O1 Nd1 K2 119.83(11) . .
O22 Nd1 K2 72.54(10) . .
N2 Nd1 K2 62.76(12) . .
N21 Nd1 K2 104.54(14) . .
O21 Nd1 K2 140.29(12) . .
O2 Nd1 K2 30.95(11) . .
N22 Nd1 K2 125.49(13) . .
N1 Nd1 K2 58.34(12) . .
K7 Nd1 K2 133.03(3) 1_454 .
K1 Nd1 K2 53.92(3) . .
O62 Nd2 O41 81.07(18) . .
O62 Nd2 N61 122.62(19) . .
O41 Nd2 N61 138.29(17) . .
O62 Nd2 O42 77.72(15) . .
O41 Nd2 O42 143.79(16) . .
N61 Nd2 O42 77.85(17) . .
O62 Nd2 O61 138.63(15) . .
O41 Nd2 O61 71.17(15) . .
N61 Nd2 O61 69.20(17) . .
O42 Nd2 O61 140.64(14) . .
O62 Nd2 N42 140.46(18) . .
O41 Nd2 N42 112.08(19) . .
N61 Nd2 N42 72.9(2) . .
O42 Nd2 N42 70.34(16) . .
O61 Nd2 N42 79.68(17) . .
O62 Nd2 N62 69.31(17) . .
O41 Nd2 N62 101.32(19) . .
N61 Nd2 N62 63.99(17) . .
O42 Nd2 N62 98.18(17) . .
O61 Nd2 N62 86.44(17) . .
N42 Nd2 N62 136.89(18) . .
O62 Nd2 N41 93.34(18) . .
O41 Nd2 N41 66.79(19) . .
N61 Nd2 N41 134.93(19) . .
O42 Nd2 N41 85.44(17) . .
O61 Nd2 N41 102.73(16) . .
N42 Nd2 N41 62.04(19) . .
N62 Nd2 N41 160.84(17) . .
O62 Nd2 K3 134.98(13) . .
O41 Nd2 K3 59.06(14) . .
N61 Nd2 K3 101.83(13) . .
O42 Nd2 K3 122.27(11) . .
O61 Nd2 K3 49.05(12) . .
N42 Nd2 K3 55.49(13) . .
N62 Nd2 K3 134.20(13) . .
N41 Nd2 K3 53.90(12) . .
O62 Nd2 K4 41.27(12) . .
O41 Nd2 K4 121.79(13) . .
N61 Nd2 K4 91.20(13) . .
O42 Nd2 K4 40.21(11) . .
O61 Nd2 K4 154.75(12) . .
N42 Nd2 K4 110.51(13) . .
N62 Nd2 K4 70.26(13) . .
N41 Nd2 K4 102.42(12) . .
K3 Nd2 K4 155.45(4) . .
O62 Nd2 K1 98.57(12) . .
O41 Nd2 K1 37.25(12) . .
N61 Nd2 K1 101.64(14) . .
O42 Nd2 K1 174.94(11) . .
O61 Nd2 K1 41.93(10) . .
N42 Nd2 K1 114.42(13) . .
N62 Nd2 K1 77.20(13) . .
N41 Nd2 K1 98.27(13) . .
K3 Nd2 K1 62.79(4) . .
K4 Nd2 K1 135.07(3) . .
O62 Nd2 K5 76.20(12) . .
O41 Nd2 K5 115.10(12) . .
N61 Nd2 K5 104.42(14) . .
O42 Nd2 K5 30.93(11) . .
O61 Nd2 K5 143.42(11) . .
N42 Nd2 K5 64.39(14) . .
N62 Nd2 K5 124.31(13) . .
N41 Nd2 K5 55.15(13) . .
K3 Nd2 K5 101.08(4) . .
K4 Nd2 K5 55.12(3) . .
K1 Nd2 K5 151.82(3) . .
O102 Nd3 O81 78.86(15) . .
O102 Nd3 N82 136.17(17) . .
O81 Nd3 N82 121.19(18) . .
O102 Nd3 N101 121.01(17) . .
O81 Nd3 N101 137.45(16) . .
N82 Nd3 N101 72.52(18) . .
O102 Nd3 O101 143.03(15) . .
O81 Nd3 O101 74.54(14) . .
N82 Nd3 O101 80.29(16) . .
N101 Nd3 O101 68.36(15) . .
O102 Nd3 O82 73.97(15) . .
O81 Nd3 O82 145.18(14) . .
N82 Nd3 O82 69.41(17) . .
N101 Nd3 O82 76.41(16) . .
O101 Nd3 O82 139.00(14) . .
O102 Nd3 N102 71.22(17) . .
O81 Nd3 N102 92.42(18) . .
N82 Nd3 N102 137.08(19) . .
N101 Nd3 N102 64.56(18) . .
O101 Nd3 N102 84.63(16) . .
O82 Nd3 N102 98.92(16) . .
O102 Nd3 N81 92.43(17) . .
O81 Nd3 N81 70.80(18) . .
N82 Nd3 N81 64.05(19) . .
N101 Nd3 N81 136.56(18) . .
O101 Nd3 N81 102.35(16) . .
O82 Nd3 N81 88.86(16) . .
N102 Nd3 N81 158.88(19) . .
O102 Nd3 K7 36.06(11) . .
O81 Nd3 K7 114.52(11) . .
N82 Nd3 K7 108.00(13) . .
N101 Nd3 K7 94.97(12) . .
O101 Nd3 K7 158.76(11) . .
O82 Nd3 K7 39.36(11) . .
N102 Nd3 K7 76.05(12) . .
N81 Nd3 K7 98.83(12) . .
O102 Nd3 K9B 77.61(16) . .
O81 Nd3 K9B 144.06(19) . .
N82 Nd3 K9B 94.5(2) . .
N101 Nd3 K9B 45.26(16) . .
O101 Nd3 K9B 110.76(14) . .
O82 Nd3 K9B 47.89(16) . .
N102 Nd3 K9B 54.29(13) . .
N81 Nd3 K9B 136.74(17) . .
K7 Nd3 K9B 50.22(15) . .
O102 Nd3 K4 112.92(11) . .
O81 Nd3 K4 35.85(10) . .
N82 Nd3 K4 99.92(13) . .
N101 Nd3 K4 106.47(12) . .
O101 Nd3 K4 39.16(10) . .
O82 Nd3 K4 167.89(11) . .
N102 Nd3 K4 92.85(12) . .
N81 Nd3 K4 81.05(12) . .
K7 Nd3 K4 148.89(4) . .
K9B Nd3 K4 141.70(12) . .
O22 K1 O41 131.03(17) . .
O22 K1 O2 66.57(14) . .
O41 K1 O2 151.11(15) . .
O22 K1 O61 95.59(13) . .
O41 K1 O61 61.72(15) . .
O2 K1 O61 97.43(15) . .
O22 K1 N121 118.30(13) . .
O41 K1 N121 99.39(14) . .
O2 K1 N121 86.35(16) . .
O61 K1 N121 144.03(14) . .
O22 K1 C40 23.33(15) . .
O41 K1 C40 112.68(18) . .
O2 K1 C40 89.10(16) . .
O61 K1 C40 99.19(16) . .
N121 K1 C40 116.66(14) . .
O22 K1 C20 86.26(15) . .
O41 K1 C20 138.04(16) . .
O2 K1 C20 20.53(14) . .
O61 K1 C20 101.98(16) . .
N121 K1 C20 70.79(17) . .
C40 K1 C20 107.86(17) . .
O22 K1 C19 109.39(17) . .
O41 K1 C19 115.63(18) . .
O2 K1 C19 42.95(15) . .
O61 K1 C19 96.75(17) . .
N121 K1 C19 62.34(17) . .
C40 K1 C19 131.08(18) . .
C20 K1 C19 23.26(16) . .
O22 K1 C41 130.53(18) . .
O41 K1 C41 19.18(15) . .
O2 K1 C41 162.82(17) . .
O61 K1 C41 80.54(16) . .
N121 K1 C41 85.57(15) . .
C40 K1 C41 108.08(19) . .
C20 K1 C41 143.03(18) . .
C19 K1 C41 120.06(19) . .
O22 K1 K2 82.19(11) . .
O41 K1 K2 110.51(11) . .
O2 K1 K2 43.29(10) . .
O61 K1 K2 55.06(10) . .
N121 K1 K2 114.76(17) . .
C40 K1 K2 103.15(13) . .
C20 K1 K2 48.06(12) . .
C19 K1 K2 52.54(13) . .
C41 K1 K2 128.95(13) . .
O22 K1 K3 82.43(11) . .
O41 K1 K3 50.95(13) . .
O2 K1 K3 127.00(11) . .
O61 K1 K3 42.29(10) . .
N121 K1 K3 146.56(16) . .
C40 K1 K3 71.50(13) . .
C20 K1 K3 140.42(13) . .
C19 K1 K3 138.98(15) . .
C41 K1 K3 61.70(15) . .
K2 K1 K3 92.73(5) . .
O22 K1 Nd1 33.34(10) . .
O41 K1 Nd1 163.71(14) . .
O2 K1 Nd1 36.39(9) . .
O61 K1 Nd1 108.74(10) . .
N121 K1 Nd1 95.44(14) . .
C40 K1 Nd1 53.72(12) . .
C20 K1 Nd1 54.14(11) . .
C19 K1 Nd1 77.36(13) . .
C41 K1 Nd1 159.95(13) . .
K2 K1 Nd1 68.59(4) . .
K3 K1 Nd1 112.88(4) . .
O2 K2 C20 26.13(16) . .
O2 K2 C61 101.53(16) . .
C20 K2 C61 121.9(2) . .
O2 K2 C9 98.52(16) . .
C20 K2 C9 106.7(2) . .
C61 K2 C9 103.08(19) . .
O2 K2 C62 90.15(17) . .
C20 K2 C62 115.6(2) . .
C61 K2 C62 26.23(16) . .
C9 K2 C62 81.59(19) . .
O2 K2 C70 151.93(19) . .
C20 K2 C70 126.2(2) . .
C61 K2 C70 96.9(2) . .
C9 K2 C70 97.7(2) . .
C62 K2 C70 114.8(2) . .
O2 K2 C8 73.49(16) . .
C20 K2 C8 83.49(18) . .
C61 K2 C8 108.91(17) . .
C9 K2 C8 25.06(17) . .
C62 K2 C8 83.07(17) . .
C70 K2 C8 120.0(2) . .
O2 K2 C69 155.81(17) . .
C20 K2 C69 139.48(19) . .
C61 K2 C69 72.50(18) . .
C9 K2 C69 105.66(19) . .
C62 K2 C69 92.59(19) . .
C70 K2 C69 24.5(2) . .
C8 K2 C69 130.70(18) . .
O2 K2 C71 127.2(2) . .
C20 K2 C71 101.6(2) . .
C61 K2 C71 113.1(2) . .
C9 K2 C71 110.2(2) . .
C62 K2 C71 136.1(2) . .
C70 K2 C71 24.7(2) . .
C8 K2 C71 125.4(2) . .
C69 K2 C71 43.7(2) . .
O2 K2 C10 112.80(18) . .
C20 K2 C10 109.9(2) . .
C61 K2 C10 117.89(19) . .
C9 K2 C10 25.33(19) . .
C62 K2 C10 102.2(2) . .
C70 K2 C10 75.8(2) . .
C8 K2 C10 44.17(18) . .
C69 K2 C10 90.09(19) . .
C71 K2 C10 85.1(2) . .
O2 K2 C72 111.4(2) . .
C20 K2 C72 89.4(2) . .
C61 K2 C72 103.38(19) . .
C9 K2 C72 134.5(2) . .
C62 K2 C72 129.6(2) . .
C70 K2 C72 42.9(2) . .
C8 K2 C72 145.6(2) . .
C69 K2 C72 50.2(2) . .
C71 K2 C72 24.5(2) . .
C10 K2 C72 109.3(2) . .
O2 K2 O61 87.35(13) . .
C20 K2 O61 102.12(18) . .
C61 K2 O61 23.61(13) . .
C9 K2 O61 124.30(17) . .
C62 K2 O61 42.86(15) . .
C70 K2 O61 102.04(18) . .
C8 K2 O61 122.90(15) . .
C69 K2 O61 78.51(15) . .
C71 K2 O61 109.17(19) . .
C10 K2 O61 141.47(18) . .
C72 K2 O61 91.45(17) . .
O61 K3 N122 148.63(15) . .
O61 K3 N123 122.70(17) . .
N122 K3 N123 85.3(2) . .
O61 K3 N41 89.04(15) . .
N122 K3 N41 76.20(13) . .
N123 K3 N41 136.94(17) . .
O61 K3 N42 65.61(15) . .
N122 K3 N42 120.82(13) . .
N123 K3 N42 111.12(16) . .
N41 K3 N42 52.60(17) . .
O61 K3 C61 25.56(14) . .
N122 K3 C61 171.00(15) . .
N123 K3 C61 97.90(17) . .
N41 K3 C61 106.40(17) . .
N42 K3 C61 65.92(17) . .
O61 K3 O41 56.54(13) . .
N122 K3 O41 92.84(15) . .
N123 K3 O41 166.67(16) . .
N41 K3 O41 54.56(15) . .
N42 K3 O41 81.16(14) . .
C61 K3 O41 82.10(15) . .
O61 K3 C53 88.42(16) . .
N122 K3 C53 98.45(14) . .
N123 K3 C53 104.53(16) . .
N41 K3 C53 42.77(18) . .
N42 K3 C53 23.53(17) . .
C61 K3 C53 88.92(18) . .
O41 K3 C53 88.81(15) . .
O61 K3 C48 99.87(16) . .
N122 K3 C48 77.77(14) . .
N123 K3 C48 114.22(17) . .
N41 K3 C48 24.18(17) . .
N42 K3 C48 43.24(18) . .
C61 K3 C48 108.23(18) . .
O41 K3 C48 78.12(16) . .
C53 K3 C48 23.88(18) . .
O61 K3 C62 42.90(14) . .
N122 K3 C62 150.51(13) . .
N123 K3 C62 81.13(17) . .
N41 K3 C62 130.25(17) . .
N42 K3 C62 88.56(17) . .
C61 K3 C62 24.41(15) . .
O41 K3 C62 94.41(15) . .
C53 K3 C62 110.23(18) . .
C48 K3 C62 131.71(18) . .
O61 K3 C39 91.91(16) . .
N122 K3 C39 84.08(14) . .
N123 K3 C39 70.76(16) . .
N41 K3 C39 142.68(19) . .
N42 K3 C39 154.95(18) . .
C61 K3 C39 89.03(18) . .
O41 K3 C39 95.92(15) . .
C53 K3 C39 174.54(19) . .
C48 K3 C39 160.5(2) . .
C62 K3 C39 66.77(18) . .
O61 K3 Nd2 42.24(9) . .
N122 K3 Nd2 119.15(13) . .
N123 K3 Nd2 149.35(16) . .
N41 K3 Nd2 46.97(12) . .
N42 K3 Nd2 41.84(12) . .
C61 K3 Nd2 60.96(12) . .
O41 K3 Nd2 40.73(8) . .
C53 K3 Nd2 56.72(12) . .
C48 K3 Nd2 59.60(13) . .
C62 K3 Nd2 83.67(11) . .
C39 K3 Nd2 126.15(13) . .
O42 K4 O81 119.38(16) . .
O42 K4 O62 68.40(14) . .
O81 K4 O62 166.82(16) . .
O42 K4 O101 89.88(11) . .
O81 K4 O101 66.14(12) . .
O62 K4 O101 104.73(12) . .
O42 K4 N124 121.72(15) . .
O81 K4 N124 91.96(17) . .
O62 K4 N124 92.14(13) . .
O101 K4 N124 148.11(17) . .
O42 K4 C81 130.70(17) . .
O81 K4 C81 24.20(16) . .
O62 K4 C81 157.30(18) . .
O101 K4 C81 89.00(15) . .
N124 K4 C81 67.80(18) . .
O42 K4 C80 88.77(17) . .
O81 K4 C80 151.30(19) . .
O62 K4 C80 21.18(17) . .
O101 K4 C80 111.85(18) . .
N124 K4 C80 76.0(2) . .
C81 K4 C80 136.4(2) . .
O42 K4 C60 20.44(14) . .
O81 K4 C60 100.95(17) . .
O62 K4 C60 88.14(15) . .
O101 K4 C60 89.82(13) . .
N124 K4 C60 118.05(16) . .
C81 K4 C60 110.27(18) . .
C80 K4 C60 107.72(17) . .
O42 K4 C59 42.52(15) . .
O81 K4 C59 77.75(17) . .
O62 K4 C59 110.91(16) . .
O101 K4 C59 80.03(14) . .
N124 K4 C59 119.28(16) . .
C81 K4 C59 88.96(18) . .
C80 K4 C59 130.90(18) . .
C60 K4 C59 23.21(15) . .
O42 K4 K5 42.85(11) . .
O81 K4 K5 95.44(12) . .
O62 K4 K5 83.74(12) . .
O101 K4 K5 47.04(9) . .
N124 K4 K5 164.36(16) . .
C81 K4 K5 118.42(14) . .
C80 K4 K5 102.96(17) . .
C60 K4 K5 46.93(12) . .
C59 K4 K5 49.63(14) . .
O42 K4 Nd2 36.43(9) . .
O81 K4 Nd2 155.22(13) . .
O62 K4 Nd2 35.13(10) . .
O101 K4 Nd2 109.83(8) . .
N124 K4 Nd2 99.58(14) . .
C81 K4 Nd2 154.10(15) . .
C80 K4 Nd2 53.47(13) . .
C60 K4 Nd2 54.28(11) . .
C59 K4 Nd2 77.48(12) . .
K5 K4 Nd2 68.60(3) . .
O42 K4 Nd3 111.32(11) . .
O81 K4 Nd3 31.26(10) . .
O62 K4 Nd3 137.93(12) . .
O101 K4 Nd3 35.29(8) . .
N124 K4 Nd3 118.14(14) . .
C81 K4 Nd3 53.73(13) . .
C80 K4 Nd3 136.65(15) . .
C60 K4 Nd3 100.57(12) . .
C59 K4 Nd3 80.52(12) . .
K5 K4 Nd3 73.57(4) . .
Nd2 K4 Nd3 142.06(4) . .
O42 K5 O101 85.99(10) . .
O42 K5 C60 26.63(16) . .
O101 K5 C60 97.06(14) . .
O42 K5 C101 98.53(12) . .
O101 K5 C101 25.69(14) . .
C60 K5 C101 117.18(14) . .
O42 K5 C48 74.98(18) . .
O101 K5 C48 136.03(16) . .
C60 K5 C48 83.4(2) . .
C101 K5 C48 118.64(16) . .
O42 K5 C111 138.20(16) . .
O101 K5 C111 108.95(16) . .
C60 K5 C111 111.57(16) . .
C101 K5 C111 111.65(19) . .
C48 K5 C111 111.63(16) . .
O42 K5 C59 46.79(16) . .
O101 K5 C59 83.96(15) . .
C60 K5 C59 26.14(17) . .
C101 K5 C59 108.89(15) . .
C48 K5 C59 108.4(2) . .
C111 K5 C59 94.85(16) . .
O42 K5 C110 163.06(15) . .
O101 K5 C110 100.82(16) . .
C60 K5 C110 136.43(15) . .
C101 K5 C110 93.96(19) . .
C48 K5 C110 108.84(16) . .
C111 K5 C110 24.9(2) . .
C59 K5 C110 118.00(15) . .
O42 K5 C112 121.18(14) . .
O101 K5 C112 91.49(15) . .
C60 K5 C112 96.65(14) . .
C101 K5 C112 103.73(18) . .
C48 K5 C112 132.31(16) . .
C111 K5 C112 25.42(19) . .
C59 K5 C112 74.48(14) . .
C110 K5 C112 43.9(2) . .
O42 K5 C109 159.36(13) . .
O101 K5 C109 75.93(15) . .
C60 K5 C109 145.59(14) . .
C101 K5 C109 69.05(18) . .
C48 K5 C109 125.19(16) . .
C111 K5 C109 44.3(2) . .
C59 K5 C109 120.01(14) . .
C110 K5 C109 25.50(18) . .
C112 K5 C109 50.8(2) . .
O42 K5 C49 100.40(18) . .
O101 K5 C49 141.50(19) . .
C60 K5 C49 105.5(2) . .
C101 K5 C49 116.62(18) . .
C48 K5 C49 25.5(2) . .
C111 K5 C49 91.43(17) . .
C59 K5 C49 127.7(2) . .
C110 K5 C49 83.99(16) . .
C112 K5 C49 115.84(18) . .
C109 K5 C49 99.95(16) . .
O42 K5 C102 86.50(14) . .
O101 K5 C102 45.44(14) . .
C60 K5 C102 111.47(14) . .
C101 K5 C102 25.95(17) . .
C48 K5 C102 93.37(16) . .
C111 K5 C102 132.0(2) . .
C59 K5 C102 115.82(16) . .
C110 K5 C102 109.4(2) . .
C112 K5 C102 129.33(18) . .
C109 K5 C102 87.78(19) . .
C49 K5 C102 96.69(18) . .
N127 K6 N125 114.9(3) . .
N127 K6 N126 86.2(3) . .
N125 K6 N126 75.3(3) . .
N127 K6 N82 98.3(2) . .
N125 K6 N82 92.5(2) . .
N126 K6 N82 167.8(3) . .
N127 K6 C101 115.7(3) . .
N125 K6 C101 126.9(2) . .
N126 K6 C101 122.8(2) . .
N82 K6 C101 65.30(15) . .
N127 K6 C106 138.4(3) . .
N125 K6 C106 100.7(2) . .
N126 K6 C106 124.7(2) . .
N82 K6 C106 57.71(16) . .
C101 K6 C106 26.33(17) . .
N127 K6 C102 111.6(3) . .
N125 K6 C102 132.1(2) . .
N126 K6 C102 97.4(2) . .
N82 K6 C102 91.40(16) . .
C101 K6 C102 26.20(17) . .
C106 K6 C102 44.77(18) . .
N127 K6 C105 160.9(3) . .
N125 K6 C105 84.0(2) . .
N126 K6 C105 101.9(2) . .
N82 K6 C105 77.29(17) . .
C101 K6 C105 45.50(18) . .
C106 K6 C105 25.48(18) . .
C102 K6 C105 50.6(2) . .
N127 K6 C93 82.4(2) . .
N125 K6 C93 82.2(2) . .
N126 K6 C93 147.6(2) . .
N82 K6 C93 24.79(15) . .
C101 K6 C93 89.36(16) . .
C106 K6 C93 81.90(16) . .
C102 K6 C93 114.99(16) . .
C105 K6 C93 98.53(18) . .
N127 K6 C104 147.6(2) . .
N125 K6 C104 89.8(2) . .
N126 K6 C104 80.0(2) . .
N82 K6 C104 101.26(18) . .
C101 K6 C104 52.72(18) . .
C106 K6 C104 44.74(18) . .
C102 K6 C104 42.7(2) . .
C105 K6 C104 24.98(19) . .
C93 K6 C104 123.45(18) . .
N127 K6 C103 124.5(2) . .
N125 K6 C103 112.1(2) . .
N126 K6 C103 78.7(2) . .
N82 K6 C103 107.40(16) . .
C101 K6 C103 44.81(17) . .
C106 K6 C103 51.23(17) . .
C102 K6 C103 23.95(17) . .
C105 K6 C103 42.83(19) . .
C93 K6 C103 132.19(16) . .
C104 K6 C103 23.82(19) . .
N127 K6 C94 121.9(2) . .
N125 K6 C94 78.0(2) . .
N126 K6 C94 147.6(2) . .
N82 K6 C94 24.14(15) . .
C101 K6 C94 62.42(16) . .
C106 K6 C94 44.23(16) . .
C102 K6 C94 87.09(17) . .
C105 K6 C94 57.06(17) . .
C93 K6 C94 41.50(16) . .
C104 K6 C94 82.02(18) . .
C103 K6 C94 94.99(17) . .
O21 K7 O102 113.81(12) 1_656 .
O21 K7 O1 66.82(15) 1_656 1_656
O102 K7 O1 172.00(14) . 1_656
O21 K7 N128 132.36(17) 1_656 .
O102 K7 N128 91.32(14) . .
O1 K7 N128 93.70(11) 1_656 .
O21 K7 O82 89.65(15) 1_656 .
O102 K7 O82 65.58(13) . .
O1 K7 O82 106.67(15) 1_656 .
N128 K7 O82 137.98(19) . .
O21 K7 C120 123.08(13) 1_656 .
O102 K7 C120 22.72(15) . .
O1 K7 C120 163.53(12) 1_656 .
N128 K7 C120 69.88(15) . .
O82 K7 C120 87.37(15) . .
O21 K7 C1 87.50(15) 1_656 1_656
O102 K7 C1 158.65(13) . 1_656
O1 K7 C1 21.87(15) 1_656 1_656
N128 K7 C1 73.91(13) . 1_656
O82 K7 C1 115.65(17) . 1_656
C120 K7 C1 142.95(13) . 1_656
O21 K7 C21 20.87(15) 1_656 1_656
O102 K7 C21 94.36(13) . 1_656
O1 K7 C21 87.15(16) 1_656 1_656
N128 K7 C21 130.2(2) . 1_656
O82 K7 C21 88.05(15) . 1_656
C120 K7 C21 102.22(13) . 1_656
C1 K7 C21 106.93(16) 1_656 1_656
O21 K7 C22 43.73(16) 1_656 1_656
O102 K7 C22 70.92(13) . 1_656
O1 K7 C22 110.49(16) 1_656 1_656
N128 K7 C22 127.6(2) . 1_656
O82 K7 C22 79.40(15) . 1_656
C120 K7 C22 80.06(13) . 1_656
C1 K7 C22 130.33(17) 1_656 1_656
C21 K7 C22 23.46(16) 1_656 1_656
O21 K7 C156 113.96(13) 1_656 .
O102 K7 C156 90.03(13) . .
O1 K7 C156 96.96(11) 1_656 .
N128 K7 C156 21.99(8) . .
O82 K7 C156 151.91(12) . .
C120 K7 C156 67.34(14) . .
C1 K7 C156 81.91(13) 1_656 .
C21 K7 C156 108.46(14) 1_656 .
C22 K7 C156 106.64(14) 1_656 .
O21 K7 C99 79.10(12) 1_656 .
O102 K7 C99 107.04(15) . .
O1 K7 C99 65.03(11) 1_656 .
N128 K7 C99 133.2(2) . .
O82 K7 C99 42.08(14) . .
C120 K7 C99 127.27(16) . .
C1 K7 C99 74.50(13) 1_656 .
C21 K7 C99 91.78(13) 1_656 .
C22 K7 C99 99.22(13) 1_656 .
C156 K7 C99 152.63(18) . .
O21 K7 C100 87.18(12) 1_656 .
O102 K7 C100 83.60(15) . .
O1 K7 C100 88.49(12) 1_656 .
N128 K7 C100 137.4(2) . .
O82 K7 C100 18.93(14) . .
C120 K7 C100 104.43(16) . .
C1 K7 C100 96.78(14) 1_656 .
C21 K7 C100 92.37(12) 1_656 .
C22 K7 C100 90.53(12) 1_656 .
C156 K7 C100 158.65(17) . .
C99 K7 C100 23.47(15) . .
O82 K8 O21 84.18(13) . 1_656
O82 K8 C21 96.57(17) . 1_656
O21 K8 C21 26.83(16) 1_656 1_656
O82 K8 C100 25.65(16) . .
O21 K8 C100 95.44(14) 1_656 .
C21 K8 C100 115.47(14) 1_656 .
O82 K8 C22 84.28(17) . 1_656
O21 K8 C22 47.01(16) 1_656 1_656
C21 K8 C22 26.41(17) 1_656 1_656
C100 K8 C22 108.77(15) . 1_656
O82 K8 C32 126.81(18) . 1_656
O21 K8 C32 96.62(16) 1_656 1_656
C21 K8 C32 107.6(2) 1_656 1_656
C100 K8 C32 102.60(16) . 1_656
C22 K8 C32 132.9(2) 1_656 1_656
O82 K8 C31 142.5(2) . 1_656
O21 K8 C31 113.39(17) 1_656 1_656
C21 K8 C31 114.0(2) 1_656 1_656
C100 K8 C31 116.93(18) . 1_656
C22 K8 C31 132.3(2) 1_656 1_656
C32 K8 C31 24.86(19) 1_656 1_656
O82 K8 C99 45.36(15) . .
O21 K8 C99 81.73(14) 1_656 .
C21 K8 C99 107.36(14) 1_656 .
C100 K8 C99 26.36(17) . .
C22 K8 C99 113.45(15) 1_656 .
C32 K8 C99 81.94(15) 1_656 .
C31 K8 C99 102.32(17) 1_656 .
O82 K8 C29 162.67(17) . 1_656
O21 K8 C29 79.42(16) 1_656 1_656
C21 K8 C29 70.9(2) 1_656 1_656
C100 K8 C29 151.14(16) . 1_656
C22 K8 C29 88.6(2) 1_656 1_656
C32 K8 C29 50.7(2) 1_656 1_656
C31 K8 C29 44.1(2) 1_656 1_656
C99 K8 C29 125.60(15) . 1_656
O82 K8 C33 124.43(16) . 1_656
O21 K8 C33 71.87(16) 1_656 1_656
C21 K8 C33 83.95(19) 1_656 1_656
C100 K8 C33 106.94(15) . 1_656
C22 K8 C33 110.17(19) 1_656 1_656
C32 K8 C33 24.89(18) 1_656 1_656
C31 K8 C33 44.51(18) 1_656 1_656
C99 K8 C33 81.30(14) . 1_656
C29 K8 C33 44.4(2) 1_656 1_656
O82 K8 C30 167.3(2) . 1_656
O21 K8 C30 103.64(18) 1_656 1_656
C21 K8 C30 94.7(2) 1_656 1_656
C100 K8 C30 141.89(18) . 1_656
C22 K8 C30 108.4(2) 1_656 1_656
C32 K8 C30 43.2(2) 1_656 1_656
C31 K8 C30 25.0(2) 1_656 1_656
C99 K8 C30 125.06(17) . 1_656
C29 K8 C30 24.63(19) 1_656 1_656
C33 K8 C30 51.19(19) 1_656 1_656
O82 K8 C89 95.51(16) . .
O21 K8 C89 127.20(19) 1_656 .
C21 K8 C89 102.3(2) 1_656 .
C100 K8 C89 106.57(18) . .
C22 K8 C89 80.3(2) 1_656 .
C32 K8 C89 123.05(19) 1_656 .
C31 K8 C89 98.4(2) 1_656 .
C99 K8 C89 132.40(17) . .
C29 K8 C89 98.82(19) 1_656 .
C33 K8 C89 138.91(18) 1_656 .
C30 K8 C89 87.72(19) 1_656 .
N129 K9 N130 83.4(3) . .
N129 K9 N101 159.7(3) . .
N130 K9 N101 105.62(19) . .
N129 K9 C95 118.8(2) . .
N130 K9 C95 153.4(2) . .
N101 K9 C95 58.81(16) . .
N129 K9 C100 124.1(3) . .
N130 K9 C100 130.0(2) . .
N101 K9 C100 63.86(16) . .
C95 K9 C100 25.88(19) . .
N129 K9 C108 145.4(3) . .
N130 K9 C108 83.70(19) . .
N101 K9 C108 25.77(15) . .
C95 K9 C108 84.31(17) . .
C100 K9 C108 88.29(17) . .
N129 K9 C96 93.8(3) . .
N130 K9 C96 170.1(2) . .
N101 K9 C96 80.12(18) . .
C95 K9 C96 25.64(19) . .
C100 K9 C96 44.9(2) . .
C108 K9 C96 103.61(19) . .
N129 K9 C99 101.7(3) . .
N130 K9 C99 121.6(2) . .
N101 K9 C99 89.10(16) . .
C95 K9 C99 43.98(19) . .
C100 K9 C99 25.64(17) . .
C108 K9 C99 112.40(17) . .
C96 K9 C99 49.6(2) . .
N129 K9 C107 136.5(2) . .
N130 K9 C107 127.33(19) . .
N101 K9 C107 25.58(15) . .
C95 K9 C107 46.29(17) . .
C100 K9 C107 63.05(16) . .
C108 K9 C107 43.65(16) . .
C96 K9 C107 60.47(19) . .
C99 K9 C107 87.64(17) . .
N129 K9 C97 75.8(3) . .
N130 K9 C97 147.4(2) . .
N101 K9 C97 102.35(17) . .
C95 K9 C97 44.00(18) . .
C100 K9 C97 51.8(2) . .
C108 K9 C97 126.97(18) . .
C96 K9 C97 23.86(19) . .
C99 K9 C97 42.2(2) . .
C107 K9 C97 84.28(18) . .
N129 K9 C98 80.1(3) . .
N130 K9 C98 128.8(2) . .
N101 K9 C98 106.39(17) . .
C95 K9 C98 50.26(18) . .
C100 K9 C98 44.14(19) . .
C108 K9 C98 131.86(18) . .
C96 K9 C98 41.3(2) . .
C99 K9 C98 24.0(2) . .
C107 K9 C98 96.31(18) . .
C97 K9 C98 23.1(2) . .
N129 K9 C161 19.3(3) . .
N130 K9 C161 77.1(3) . .
N101 K9 C161 177.3(3) . .
C95 K9 C161 118.7(3) . .
C100 K9 C161 114.5(2) . .
C108 K9 C161 156.4(2) . .
C96 K9 C161 97.2(3) . .
C99 K9 C161 89.5(2) . .
C107 K9 C161 152.0(3) . .
C97 K9 C161 75.1(3) . .
C98 K9 C161 71.6(3) . .
N130 K9B C100 158.4(5) . .
N130 K9B N101 109.0(3) . .
C100 K9B N101 64.33(18) . .
N130 K9B C99 144.6(4) . .
C100 K9B C99 27.44(18) . .
N101 K9B C99 90.7(2) . .
N130 K9B C166 26.36(9) . .
C100 K9B C166 159.6(3) . .
N101 K9B C166 133.8(3) . .
C99 K9B C166 132.3(3) . .
N130 K9B O82 168.9(4) . .
C100 K9B O82 24.51(16) . .
N101 K9B O82 60.93(18) . .
C99 K9B O82 44.87(16) . .
C166 K9B O82 160.7(4) . .
N130 K9B C108 85.7(2) . .
C100 K9B C108 89.0(2) . .
N101 K9B C108 24.72(14) . .
C99 K9B C108 115.1(3) . .
C166 K9B C108 109.3(2) . .
O82 K9B C108 83.5(2) . .
N130 K9B N102 96.5(3) . .
C100 K9B N102 93.8(2) . .
N101 K9B N102 50.05(14) . .
C99 K9B N102 118.4(3) . .
C166 K9B N102 105.7(3) . .
O82 K9B N102 73.5(2) . .
C108 K9B N102 42.68(16) . .
N130 K9B C113 79.4(2) . .
C100 K9B C113 103.7(2) . .
N101 K9B C113 43.59(15) . .
C99 K9B C113 131.1(3) . .
C166 K9B C113 96.6(2) . .
O82 K9B C113 89.6(2) . .
C108 K9B C113 24.56(16) . .
N102 K9B C113 24.36(15) . .
N130 K9B K7 135.8(4) . .
C100 K9B K7 65.14(18) . .
N101 K9B K7 100.5(3) . .
C99 K9B K7 63.75(17) . .
C166 K9B K7 112.6(3) . .
O82 K9B K7 48.06(17) . .
C108 K9B K7 113.9(3) . .
N102 K9B K7 77.7(2) . .
C113 K9B K7 102.1(3) . .
N130 K9B Nd3 132.1(3) . .
C100 K9B Nd3 55.09(14) . .
N101 K9B Nd3 36.17(11) . .
C99 K9B Nd3 80.65(18) . .
C166 K9B Nd3 144.2(3) . .
O82 K9B Nd3 36.92(13) . .
C108 K9B Nd3 51.39(13) . .
N102 K9B Nd3 38.68(10) . .
C113 K9B Nd3 52.73(13) . .
K7 K9B Nd3 64.81(17) . .
C1 O1 Nd1 129.6(4) . .
C1 O1 K7 107.6(4) . 1_454
Nd1 O1 K7 107.76(19) . 1_454
C20 O2 Nd1 127.1(4) . .
C20 O2 K1 115.0(4) . .
Nd1 O2 K1 104.49(16) . .
C20 O2 K2 91.2(4) . .
Nd1 O2 K2 120.47(18) . .
K1 O2 K2 93.99(15) . .
C7 N1 C8 120.5(6) . .
C7 N1 Nd1 128.1(5) . .
C8 N1 Nd1 111.4(4) . .
C13 N2 C14 116.5(5) . .
C13 N2 Nd1 118.1(4) . .
C14 N2 Nd1 109.8(4) . .
O1 C1 C2 118.8(7) . .
O1 C1 C6 123.0(6) . .
C2 C1 C6 118.1(6) . .
O1 C1 K7 50.6(3) . 1_454
C2 C1 K7 112.4(5) . 1_454
C6 C1 K7 104.4(5) . 1_454
C3 C2 C1 122.0(8) . .
C2 C3 C4 120.3(9) . .
C5 C4 C3 117.7(7) . .
C4 C5 C6 123.3(7) . .
C5 C6 C1 118.3(7) . .
C5 C6 C7 117.3(6) . .
C1 C6 C7 124.3(6) . .
N1 C7 C6 126.4(7) . .
C9 C8 N1 122.1(6) . .
C9 C8 C13 121.7(6) . .
N1 C8 C13 115.8(6) . .
C9 C8 K2 76.4(4) . .
N1 C8 K2 107.5(4) . .
C13 C8 K2 81.2(4) . .
C8 C9 C10 120.5(7) . .
C8 C9 K2 78.5(4) . .
C10 C9 K2 80.4(4) . .
C11 C10 C9 119.4(7) . .
C11 C10 K2 80.3(5) . .
C9 C10 K2 74.3(4) . .
C10 C11 C12 120.8(7) . .
C10 C11 K2 75.5(5) . .
C12 C11 K2 78.9(4) . .
C11 C12 C13 122.5(7) . .
C11 C12 K2 76.9(4) . .
C13 C12 K2 76.5(4) . .
N2 C13 C12 127.0(6) . .
N2 C13 C8 117.8(6) . .
C12 C13 C8 115.1(6) . .
N2 C13 K2 114.7(4) . .
C12 C13 K2 78.7(4) . .
C8 C13 K2 73.1(4) . .
N2 C14 C15 115.4(6) . .
N2 C14 C27 109.7(5) . .
C15 C14 C27 108.4(6) . .
C16 C15 C20 117.5(7) . .
C16 C15 C14 119.3(7) . .
C20 C15 C14 123.2(6) . .
C17 C16 C15 125.0(8) . .
C16 C17 C18 117.3(7) . .
C19 C18 C17 119.7(8) . .
C18 C19 C20 123.7(9) . .
C18 C19 K2 132.1(6) . .
C20 C19 K2 66.9(4) . .
C18 C19 K1 151.6(6) . .
C20 C19 K1 77.7(5) . .
K2 C19 K1 70.80(16) . .
O2 C20 C19 120.2(8) . .
O2 C20 C15 123.1(6) . .
C19 C20 C15 116.7(7) . .
O2 C20 K2 62.7(3) . .
C19 C20 K2 88.1(5) . .
C15 C20 K2 119.4(5) . .
O2 C20 K1 44.4(3) . .
C19 C20 K1 79.1(5) . .
C15 C20 K1 157.9(5) . .
K2 C20 K1 74.11(18) . .
C21 O21 Nd1 129.1(4) . .
C21 O21 K7 115.2(4) . 1_454
Nd1 O21 K7 106.92(17) . 1_454
C21 O21 K8 82.0(3) . 1_454
Nd1 O21 K8 122.86(19) . 1_454
K7 O21 K8 94.14(14) 1_454 1_454
C40 O22 Nd1 131.7(4) . .
C40 O22 K1 103.8(4) . .
Nd1 O22 K1 108.71(17) . .
C28 N21 C27 118.2(6) . .
C28 N21 Nd1 117.4(5) . .
C27 N21 Nd1 109.1(4) . .
C34 N22 C33 120.0(7) . .
C34 N22 Nd1 127.5(5) . .
C33 N22 Nd1 112.2(5) . .
O21 C21 C22 120.7(6) . .
O21 C21 C26 123.6(6) . .
C22 C21 C26 115.7(6) . .
O21 C21 K8 71.2(3) . 1_454
C22 C21 K8 83.2(4) . 1_454
C26 C21 K8 115.2(5) . 1_454
O21 C21 K7 43.9(3) . 1_454
C22 C21 K7 79.2(4) . 1_454
C26 C21 K7 160.8(4) . 1_454
K8 C21 K7 77.12(16) 1_454 1_454
C23 C22 C21 124.7(7) . .
C23 C22 K8 121.0(5) . 1_454
C21 C22 K8 70.4(4) . 1_454
C23 C22 K7 155.1(5) . 1_454
C21 C22 K7 77.4(4) . 1_454
K8 C22 K7 74.77(16) 1_454 1_454
C24 C23 C22 119.6(7) . .
C23 C24 C25 118.1(8) . .
C26 C25 C24 122.7(7) . .
C25 C26 C21 119.3(7) . .
C25 C26 C27 118.4(6) . .
C21 C26 C27 122.4(6) . .
N21 C27 C26 114.7(6) . .
N21 C27 C14 109.0(5) . .
C26 C27 C14 110.9(6) . .
N21 C28 C29 124.6(8) . .
N21 C28 C33 119.7(6) . .
C29 C28 C33 115.6(7) . .
N21 C28 K8 115.3(4) . 1_454
C29 C28 K8 75.8(4) . 1_454
C33 C28 K8 75.9(4) . 1_454
C30 C29 C28 121.8(8) . .
C30 C29 K8 77.9(5) . 1_454
C28 C29 K8 78.5(4) . 1_454
C29 C30 C31 121.9(8) . .
C29 C30 K8 77.5(4) . 1_454
C31 C30 K8 77.1(4) . 1_454
C32 C31 C30 116.9(8) . .
C32 C31 K8 76.3(5) . 1_454
C30 C31 K8 77.9(5) . 1_454
C31 C32 C33 124.2(8) . .
C31 C32 K8 78.9(5) . 1_454
C33 C32 K8 79.1(4) . 1_454
C32 C33 N22 124.8(7) . .
C32 C33 C28 119.6(7) . .
N22 C33 C28 115.4(6) . .
C32 C33 K8 76.0(4) . 1_454
N22 C33 K8 111.4(4) . 1_454
C28 C33 K8 78.5(4) . 1_454
N22 C34 C35 127.5(7) . .
C36 C35 C40 118.3(7) . .
C36 C35 C34 117.1(7) . .
C40 C35 C34 124.6(6) . .
C37 C36 C35 122.8(8) . .
C36 C37 C38 120.0(8) . .
C39 C38 C37 118.9(7) . .
C38 C39 C40 121.8(7) . .
C38 C39 K3 97.0(5) . .
C40 C39 K3 118.0(4) . .
O22 C40 C39 119.7(6) . .
O22 C40 C35 122.1(6) . .
C39 C40 C35 118.2(7) . .
O22 C40 K1 52.9(3) . .
C39 C40 K1 108.7(4) . .
C35 C40 K1 106.4(4) . .
C41 O41 Nd2 128.7(4) . .
C41 O41 K1 119.0(4) . .
Nd2 O41 K1 109.51(19) . .
C41 O41 K3 115.4(5) . .
Nd2 O41 K3 80.21(16) . .
K1 O41 K3 88.34(15) . .
C60 O42 Nd2 128.3(4) . .
C60 O42 K4 115.6(4) . .
Nd2 O42 K4 103.37(16) . .
C60 O42 K5 88.7(4) . .
Nd2 O42 K5 121.30(18) . .
K4 O42 K5 95.07(14) . .
C47 N41 C48 120.0(7) . .
C47 N41 Nd2 124.2(5) . .
C48 N41 Nd2 113.4(5) . .
C47 N41 K3 109.9(5) . .
C48 N41 K3 95.1(4) . .
Nd2 N41 K3 79.13(16) . .
C53 N42 C54 115.5(6) . .
C53 N42 Nd2 120.6(5) . .
C54 N42 Nd2 108.1(4) . .
C53 N42 K3 94.4(4) . .
C54 N42 K3 133.3(4) . .
Nd2 N42 K3 82.68(17) . .
O41 C41 C46 122.5(7) . .
O41 C41 C42 119.4(8) . .
C46 C41 C42 118.1(8) . .
O41 C41 K1 41.8(3) . .
C46 C41 K1 152.6(6) . .
C42 C41 K1 81.7(5) . .
C43 C42 C41 121.3(10) . .
C42 C43 C44 121.3(9) . .
C45 C44 C43 115.5(9) . .
C44 C45 C46 126.4(10) . .
C41 C46 C45 117.4(8) . .
C41 C46 C47 124.5(7) . .
C45 C46 C47 118.1(8) . .
N41 C47 C46 127.1(8) . .
C49 C48 N41 125.6(8) . .
C49 C48 C53 120.2(8) . .
N41 C48 C53 114.3(7) . .
C49 C48 K5 81.8(5) . .
N41 C48 K5 100.9(4) . .
C53 C48 K5 87.0(4) . .
C49 C48 K3 131.3(5) . .
N41 C48 K3 60.8(4) . .
C53 C48 K3 77.8(4) . .
K5 C48 K3 146.9(3) . .
C50 C49 C48 121.9(9) . .
C50 C49 K5 90.8(6) . .
C48 C49 K5 72.7(4) . .
C51 C50 C49 118.9(9) . .
C50 C51 C52 122.9(9) . .
C51 C52 C53 120.3(9) . .
N42 C53 C48 119.5(7) . .
N42 C53 C52 124.8(7) . .
C48 C53 C52 115.7(7) . .
N42 C53 K5 110.8(4) . .
C48 C53 K5 68.2(4) . .
C52 C53 K5 87.1(4) . .
N42 C53 K3 62.1(4) . .
C48 C53 K3 78.3(4) . .
C52 C53 K3 134.7(5) . .
K5 C53 K3 135.6(2) . .
N42 C54 C55 112.6(6) . .
N42 C54 C67 110.6(5) . .
C55 C54 C67 109.3(6) . .
C56 C55 C60 119.9(6) . .
C56 C55 C54 116.9(6) . .
C60 C55 C54 123.2(6) . .
C55 C56 C57 121.9(7) . .
C58 C57 C56 117.8(7) . .
C57 C58 C59 120.6(7) . .
C58 C59 C60 123.3(7) . .
C58 C59 K5 127.7(6) . .
C60 C59 K5 70.3(4) . .
C58 C59 K4 153.3(6) . .
C60 C59 K4 77.1(4) . .
K5 C59 K4 72.86(16) . .
O42 C60 C59 119.2(6) . .
O42 C60 C55 124.3(6) . .
C59 C60 C55 116.4(6) . .
O42 C60 K5 64.7(3) . .
C59 C60 K5 83.6(4) . .
C55 C60 K5 120.0(5) . .
O42 C60 K4 43.9(3) . .
C59 C60 K4 79.7(4) . .
C55 C60 K4 157.6(5) . .
K5 C60 K4 75.31(16) . .
C61 O61 Nd2 129.0(4) . .
C61 O61 K3 89.9(4) . .
Nd2 O61 K3 88.71(15) . .
C61 O61 K1 128.1(4) . .
Nd2 O61 K1 102.93(15) . .
K3 O61 K1 93.65(14) . .
C61 O61 K2 71.2(3) . .
Nd2 O61 K2 123.05(17) . .
K3 O61 K2 148.23(16) . .
K1 O61 K2 79.53(12) . .
C80 O62 Nd2 130.8(5) . .
C80 O62 K4 110.1(5) . .
Nd2 O62 K4 103.60(18) . .
C68 N61 C67 117.6(6) . .
C68 N61 Nd2 122.9(5) . .
C67 N61 Nd2 110.0(4) . .
C74 N62 C73 118.2(7) . .
C74 N62 Nd2 128.2(6) . .
C73 N62 Nd2 113.4(4) . .
O61 C61 C66 124.6(5) . .
O61 C61 C62 118.3(6) . .
C66 C61 C62 117.0(6) . .
O61 C61 K3 64.5(3) . .
C66 C61 K3 113.2(4) . .
C62 C61 K3 93.3(4) . .
O61 C61 K2 85.2(4) . .
C66 C61 K2 104.6(4) . .
C62 C61 K2 78.8(4) . .
K3 C61 K2 140.5(2) . .
C63 C62 C61 121.2(7) . .
C63 C62 K2 109.4(5) . .
C61 C62 K2 75.0(4) . .
C63 C62 K3 124.4(5) . .
C61 C62 K3 62.2(4) . .
K2 C62 K3 122.9(2) . .
C64 C63 C62 121.1(6) . .
C65 C64 C63 117.4(7) . .
C64 C65 C66 124.3(7) . .
C65 C66 C61 118.9(6) . .
C65 C66 C67 118.3(6) . .
C61 C66 C67 122.8(5) . .
N61 C67 C54 110.6(5) . .
N61 C67 C66 111.0(5) . .
C54 C67 C66 112.8(5) . .
N61 C68 C73 119.7(7) . .
N61 C68 C69 124.5(7) . .
C73 C68 C69 115.8(7) . .
N61 C68 K2 116.3(5) . .
C73 C68 K2 77.8(5) . .
C69 C68 K2 73.4(4) . .
C70 C69 C68 121.5(7) . .
C70 C69 K2 76.9(5) . .
C68 C69 K2 81.0(4) . .
C69 C70 C71 122.3(8) . .
C69 C70 K2 78.6(5) . .
C71 C70 K2 79.1(6) . .
C70 C71 C72 118.2(8) . .
C70 C71 K2 76.2(5) . .
C72 C71 K2 79.7(6) . .
C71 C72 C73 122.6(8) . .
C71 C72 K2 75.8(5) . .
C73 C72 K2 79.4(5) . .
C72 C73 C68 119.6(8) . .
C72 C73 N62 125.4(7) . .
C68 C73 N62 114.9(7) . .
C72 C73 K2 76.1(5) . .
C68 C73 K2 77.3(5) . .
N62 C73 K2 114.4(5) . .
N62 C74 C75 125.5(9) . .
C76 C75 C80 119.6(9) . .
C76 C75 C74 116.4(9) . .
C80 C75 C74 124.0(8) . .
C77 C76 C75 120.3(11) . .
C78 C77 C76 119.8(9) . .
C79 C78 C77 120.3(10) . .
C78 C79 C80 122.8(10) . .
O62 C80 C79 120.9(9) . .
O62 C80 C75 122.0(8) . .
C79 C80 C75 117.0(8) . .
O62 C80 K4 48.7(4) . .
C79 C80 K4 117.1(5) . .
C75 C80 K4 101.4(6) . .
C81 O81 Nd3 137.0(4) . .
C81 O81 K4 100.3(4) . .
Nd3 O81 K4 112.89(17) . .
C100 O82 Nd3 128.0(4) . .
C100 O82 K7 117.9(4) . .
Nd3 O82 K7 104.94(16) . .
C100 O82 K8 84.4(3) . .
Nd3 O82 K8 123.80(18) . .
K7 O82 K8 91.94(13) . .
C100 O82 K9B 71.3(3) . .
Nd3 O82 K9B 95.2(2) . .
K7 O82 K9B 74.2(2) . .
K8 O82 K9B 141.0(2) . .
C87 N81 C88 119.6(6) . .
C87 N81 Nd3 128.5(5) . .
C88 N81 Nd3 111.9(4) . .
C93 N82 C94 116.9(6) . .
C93 N82 Nd3 117.3(4) . .
C94 N82 Nd3 108.3(4) . .
C93 N82 K6 91.1(4) . .
C94 N82 K6 100.5(4) . .
Nd3 N82 K6 121.2(2) . .
O81 C81 C82 120.2(7) . .
O81 C81 C86 121.5(7) . .
C82 C81 C86 118.2(7) . .
O81 C81 K4 55.5(3) . .
C82 C81 K4 96.4(5) . .
C86 C81 K4 114.2(4) . .
C83 C82 C81 121.5(8) . .
C82 C83 C84 121.2(9) . .
C85 C84 C83 119.2(9) . .
C84 C85 C86 121.5(8) . .
C85 C86 C81 118.3(7) . .
C85 C86 C87 116.9(7) . .
C81 C86 C87 124.7(7) . .
N81 C87 C86 127.6(7) . .
C89 C88 N81 123.2(7) . .
C89 C88 C93 121.1(7) . .
N81 C88 C93 115.7(5) . .
C89 C88 K8 76.9(4) . .
N81 C88 K8 113.9(4) . .
C93 C88 K8 78.9(4) . .
C88 C89 C90 121.9(8) . .
C88 C89 K8 78.6(4) . .
C90 C89 K8 79.2(4) . .
C91 C90 C89 118.9(7) . .
C91 C90 K8 78.3(4) . .
C89 C90 K8 76.1(4) . .
C90 C91 C92 119.8(7) . .
C90 C91 K8 77.2(4) . .
C92 C91 K8 76.8(4) . .
C91 C92 C93 122.9(7) . .
C91 C92 K8 78.5(4) . .
C93 C92 K8 78.8(4) . .
N82 C93 C92 126.2(7) . .
N82 C93 C88 118.5(6) . .
C92 C93 C88 115.3(6) . .
N82 C93 K6 64.1(3) . .
C92 C93 K6 100.6(4) . .
C88 C93 K6 107.8(4) . .
N82 C93 K8 115.9(4) . .
C92 C93 K8 76.3(4) . .
C88 C93 K8 75.7(4) . .
K6 C93 K8 176.2(3) . .
N82 C94 C107 109.6(5) . .
N82 C94 C95 114.6(5) . .
C107 C94 C95 110.4(5) . .
N82 C94 K6 55.3(3) . .
C107 C94 K6 94.4(4) . .
C95 C94 K6 155.1(4) . .
C100 C95 C96 120.0(7) . .
C100 C95 C94 123.0(6) . .
C96 C95 C94 116.8(7) . .
C100 C95 K9 77.9(4) . .
C96 C95 K9 82.0(4) . .
C94 C95 K9 106.1(4) . .
C97 C96 C95 122.4(8) . .
C97 C96 K9 83.6(5) . .
C95 C96 K9 72.3(4) . .
C98 C97 C96 118.4(8) . .
C98 C97 K9 79.2(5) . .
C96 C97 K9 72.5(5) . .
C97 C98 C99 121.7(8) . .
C97 C98 K9 77.7(5) . .
C99 C98 K9 74.0(4) . .
C98 C99 C100 121.3(7) . .
C98 C99 K9B 108.4(5) . .
C100 C99 K9B 72.1(4) . .
C98 C99 K8 123.6(5) . .
C100 C99 K8 67.4(4) . .
K9B C99 K8 125.2(2) . .
C98 C99 K9 82.0(5) . .
C100 C99 K9 71.1(4) . .
K9B C99 K9 31.7(2) . .
K8 C99 K9 138.3(2) . .
C98 C99 K7 156.7(6) . .
C100 C99 K7 79.1(4) . .
K9B C99 K7 64.7(2) . .
K8 C99 K7 72.56(16) . .
K9 C99 K7 95.89(18) . .
O82 C100 C95 124.6(6) . .
O82 C100 C99 119.3(6) . .
C95 C100 C99 116.1(7) . .
O82 C100 K9B 84.2(4) . .
C95 C100 K9B 107.2(4) . .
C99 C100 K9B 80.4(4) . .
O82 C100 K8 70.0(3) . .
C95 C100 K8 112.5(4) . .
C99 C100 K8 86.2(4) . .
K9B C100 K8 140.1(3) . .
O82 C100 K9 111.7(4) . .
C95 C100 K9 76.2(4) . .
C99 C100 K9 83.3(4) . .
K9B C100 K9 33.2(2) . .
K8 C100 K9 168.7(3) . .
O82 C100 K7 43.2(3) . .
C95 C100 K7 164.2(5) . .
C99 C100 K7 77.4(4) . .
K9B C100 K7 65.4(2) . .
K8 C100 K7 75.03(16) . .
K9 C100 K7 98.37(17) . .
C101 O101 Nd3 126.1(4) . .
C101 O101 K4 117.9(4) . .
Nd3 O101 K4 105.55(14) . .
C101 O101 K5 83.9(3) . .
Nd3 O101 K5 128.90(18) . .
K4 O101 K5 89.03(12) . .
C120 O102 Nd3 131.3(4) . .
C120 O102 K7 105.6(4) . .
Nd3 O102 K7 112.83(18) . .
C108 N101 C107 118.1(5) . .
C108 N101 Nd3 116.2(4) . .
C107 N101 Nd3 107.5(4) . .
C108 N101 K9 89.1(4) . .
C107 N101 K9 96.2(4) . .
Nd3 N101 K9 128.7(2) . .
C108 N101 K9B 88.5(4) . .
C107 N101 K9B 126.4(4) . .
Nd3 N101 K9B 98.6(2) . .
K9 N101 K9B 34.7(2) . .
C114 N102 C113 119.7(6) . .
C114 N102 Nd3 126.9(5) . .
C113 N102 Nd3 113.1(4) . .
C114 N102 K9B 107.2(4) . .
C113 N102 K9B 79.0(4) . .
Nd3 N102 K9B 87.03(15) . .
O101 C101 C106 123.7(6) . .
O101 C101 C102 120.6(6) . .
C106 C101 C102 115.7(6) . .
O101 C101 K5 70.4(3) . .
C106 C101 K5 115.1(4) . .
C102 C101 K5 85.2(4) . .
O101 C101 K6 110.3(4) . .
C106 C101 K6 78.3(4) . .
C102 C101 K6 81.0(4) . .
K5 C101 K6 164.1(2) . .
C103 C102 C101 123.4(7) . .
C103 C102 K6 83.3(4) . .
C101 C102 K6 72.8(4) . .
C103 C102 K5 124.6(5) . .
C101 C102 K5 68.9(4) . .
K6 C102 K5 141.0(2) . .
C102 C103 C104 120.9(7) . .
C102 C103 K6 72.8(4) . .
C104 C103 K6 77.5(4) . .
C103 C104 C105 118.1(7) . .
C103 C104 K6 78.7(4) . .
C105 C104 K6 73.2(4) . .
C106 C105 C104 121.9(7) . .
C106 C105 K6 74.4(4) . .
C104 C105 K6 81.8(4) . .
C105 C106 C101 119.8(6) . .
C105 C106 C107 116.2(6) . .
C101 C106 C107 123.8(6) . .
C105 C106 K6 80.1(4) . .
C101 C106 K6 75.4(4) . .
C107 C106 K6 110.4(4) . .
N101 C107 C106 114.8(5) . .
N101 C107 C94 109.6(5) . .
C106 C107 C94 110.4(6) . .
N101 C107 K9 58.3(3) . .
C106 C107 K9 151.7(4) . .
C94 C107 K9 97.2(3) . .
N101 C108 C109 124.5(7) . .
N101 C108 C113 119.7(6) . .
C109 C108 C113 115.8(6) . .
N101 C108 K9 65.2(3) . .
C109 C108 K9 94.9(5) . .
C113 C108 K9 112.5(4) . .
N101 C108 K9B 66.8(3) . .
C109 C108 K9B 121.2(5) . .
C113 C108 K9B 84.1(4) . .
K9 C108 K9B 31.7(2) . .
N101 C108 K5 119.4(4) . .
C109 C108 K5 72.8(4) . .
C113 C108 K5 76.2(4) . .
K9 C108 K5 167.4(2) . .
K9B C108 K5 159.7(2) . .
C108 C109 C110 122.5(7) . .
C108 C109 K5 82.6(4) . .
C110 C109 K5 74.8(5) . .
C108 C109 K9 61.9(4) . .
C110 C109 K9 125.4(5) . .
K5 C109 K9 144.4(2) . .
C111 C110 C109 120.4(7) . .
C111 C110 K5 77.1(5) . .
C109 C110 K5 79.7(4) . .
C110 C111 C112 119.4(7) . .
C110 C111 K5 78.0(5) . .
C112 C111 K5 79.8(5) . .
C113 C112 C111 121.1(7) . .
C113 C112 K5 81.7(4) . .
C111 C112 K5 74.8(5) . .
C112 C113 C108 120.7(6) . .
C112 C113 N102 123.7(6) . .
C108 C113 N102 115.3(5) . .
C112 C113 K5 73.7(4) . .
C108 C113 K5 78.9(4) . .
N102 C113 K5 113.3(4) . .
C112 C113 K9B 126.0(5) . .
C108 C113 K9B 71.3(3) . .
N102 C113 K9B 76.6(3) . .
K5 C113 K9B 149.9(2) . .
N102 C114 C115 128.1(6) . .
C116 C115 C120 118.8(7) . .
C116 C115 C114 118.2(6) . .
C120 C115 C114 123.0(6) . .
C117 C116 C115 122.3(8) . .
C116 C117 C118 119.3(8) . .
C119 C118 C117 120.5(8) . .
C118 C119 C120 122.2(8) . .
O102 C120 C119 121.4(6) . .
O102 C120 C115 121.5(6) . .
C119 C120 C115 116.9(6) . .
O102 C120 K7 51.7(3) . .
C119 C120 K7 104.6(4) . .
C115 C120 K7 109.1(4) . .
C121 N121 C125 114.3(9) . .
C121 N121 K1 103.8(6) . .
C125 N121 K1 140.3(7) . .
C122 C121 N121 124.2(10) . .
C123 C122 C121 119.9(12) . .
C122 C123 C124 119.3(13) . .
C125 C124 C123 117.0(12) . .
C124 C125 N121 125.2(12) . .
C130 N122 C126 115.4(8) . .
C130 N122 K3 118.8(6) . .
C126 N122 K3 118.1(6) . .
N122 C126 C127 122.2(9) . .
C128 C127 C126 120.3(9) . .
C129 C128 C127 118.3(9) . .
C128 C129 C130 119.7(10) . .
N122 C130 C129 124.1(9) . .
C135 N123 C131 117.0(8) . .
C135 N123 K3 109.9(5) . .
C131 N123 K3 132.1(7) . .
N123 C131 C132 124.8(10) . .
C131 C132 C133 118.2(10) . .
C132 C133 C134 117.6(10) . .
C135 C134 C133 119.2(11) . .
N123 C135 C134 123.1(9) . .
C136 N124 C140 120.0 . .
C136 N124 K4 113.53(16) . .
C140 N124 K4 124.59(16) . .
N124 C136 C137 120.0 . .
C138 C137 C136 120.0 . .
C137 C138 C139 120.0 . .
C138 C139 C140 120.0 . .
C139 C140 N124 120.0 . .
C145 N125 C141 114.6(10) . .
C145 N125 K6 113.2(8) . .
C141 N125 K6 130.5(7) . .
N125 C141 C142 124.2(11) . .
C141 C142 C143 118.2(13) . .
C142 C143 C144 117.7(12) . .
C145 C144 C143 116.7(13) . .
N125 C145 C144 128.4(13) . .
C146 N126 C150 112.3(14) . .
C146 N126 C50B 111.4(12) . .
C150 N126 C50B 47.8(14) . .
C146 N126 K6 121.7(7) . .
C150 N126 K6 110.8(11) . .
C50B N126 K6 126.5(10) . .
N126 C146 C147 127.6(11) . .
C148 C147 C146 116.9(15) . .
C148 C147 C48B 53.0(14) . .
C146 C147 C48B 111.7(14) . .
C147 C148 C149 118(2) . .
C150 C149 C148 119(2) . .
N126 C150 C149 120(2) . .
C147 C48B C49B 118.4(19) . .
C50B C49B C48B 118(2) . .
C49B C50B N126 123(2) . .
C55B N127 C151 110.0(9) . .
C55B N127 C155 43.8(8) . .
C151 N127 C155 116.5(12) . .
C55B N127 K6 124.0(7) . .
C151 N127 K6 116.6(9) . .
C155 N127 K6 124.9(9) . .
N127 C151 C152 124.1(13) . .
C53B C152 C151 115(2) . .
C53B C152 C153 25.5(12) . .
C151 C152 C153 118.5(16) . .
C154 C153 C152 120(2) . .
C155 C154 C153 122(2) . .
C154 C155 N127 117.1(16) . .
C54B C53B C152 116(3) . .
C53B C54B C55B 123(3) . .
N127 C55B C54B 123.6(13) . .
C156 N128 C160 120.0 . .
C156 N128 K7 111.2(2) . .
C160 N128 K7 128.8(2) . .
N128 C156 C157 120.0 . .
N128 C156 K7 46.79(14) . .
C157 C156 K7 166.75(14) . .
C156 C157 C158 120.0 . .
C159 C158 C157 120.0 . .
C158 C159 C160 120.0 . .
C159 C160 N128 120.0 . .
C161 N129 C165 116.7(11) . .
C161 N129 K9 117.1(9) . .
C165 N129 K9 125.3(7) . .
N129 C161 C162 125.2(13) . .
N129 C161 K9 43.6(8) . .
C162 C161 K9 168.2(9) . .
C163 C162 C161 119.3(14) . .
C164 C163 C162 114.5(14) . .
C163 C164 C165 125.9(12) . .
C164 C165 N129 118.1(9) . .
C170 N130 C166 120.0 . .
C170 N130 K9B 132.3(2) . .
C166 N130 K9B 100.8(2) . .
C170 N130 K9 114.23(14) . .
C166 N130 K9 125.47(14) . .
K9B N130 K9 38.2(3) . .
C167 C166 N130 120.0 . .
C167 C166 K9B 157.6(2) . .
N130 C166 K9B 52.81(19) . .
C166 C167 C168 120.0 . .
C169 C168 C167 120.0 . .
C168 C169 C170 120.0 . .
N130 C170 C169 120.0 . .
C175 N131 C171 116(2) . .
N131 C171 C172 117(2) . .
C173 C172 C171 122(2) . .
C172 C173 C174 119(2) . .
C175 C174 C173 118(2) . .
N131 C175 C174 127(2) . .
C180 N132 C176 118.1(11) . .
C177 C176 N132 121.6(12) . .
C176 C177 C178 121.1(13) . .
C177 C178 C179 118.8(13) . .
C178 C179 C180 118.1(11) . .
N132 C180 C179 122.2(11) . .
C181 N133 C185 120.0 . .
C182 C181 N133 120.0 . .
C183 C182 C181 120.0 . .
C182 C183 C184 120.0 . .
C183 C184 C185 120.0 . .
C184 C185 N133 120.0 . .

loop_
_geom_bond_atom_site_label_1
_geom_bond_atom_site_label_2
_geom_bond_distance
_geom_bond_site_symmetry_2
Nd1 O1 2.376(4) .
Nd1 O22 2.388(5) .
Nd1 N2 2.428(6) .
Nd1 N21 2.440(5) .
Nd1 O21 2.494(4) .
Nd1 O2 2.522(4) .
Nd1 N22 2.606(6) .
Nd1 N1 2.612(5) .
Nd1 K7 4.1091(16) 1_454
Nd1 K1 4.1163(16) .
Nd1 K2 4.5440(16) .
Nd2 O62 2.367(5) .
Nd2 O41 2.423(5) .
Nd2 N61 2.426(6) .
Nd2 O42 2.440(4) .
Nd2 O61 2.461(4) .
Nd2 N42 2.461(6) .
Nd2 N62 2.670(5) .
Nd2 N41 2.724(6) .
Nd2 K3 3.6593(16) .
Nd2 K4 3.9976(15) .
Nd2 K1 4.1666(15) .
Nd2 K5 4.4751(17) .
Nd3 O102 2.334(4) .
Nd3 O81 2.351(4) .
Nd3 N82 2.463(6) .
Nd3 N101 2.488(6) .
Nd3 O101 2.503(4) .
Nd3 O82 2.514(4) .
Nd3 N102 2.608(6) .
Nd3 N81 2.621(5) .
Nd3 K7 4.1627(16) .
Nd3 K9B 4.168(9) .
Nd3 K4 4.1737(15) .
K1 O22 2.673(5) .
K1 O41 2.676(5) .
K1 O2 2.683(5) .
K1 O61 2.857(4) .
K1 N121 2.990(8) .
K1 C40 3.256(6) .
K1 C20 3.472(9) .
K1 C19 3.489(8) .
K1 C41 3.509(8) .
K1 K2 3.945(2) .
K1 K3 4.100(2) .
K2 O2 2.711(5) .
K2 C20 3.050(7) .
K2 C61 3.125(7) .
K2 C9 3.168(7) .
K2 C62 3.174(7) .
K2 C70 3.180(9) .
K2 C8 3.194(7) .
K2 C69 3.200(7) .
K2 C71 3.216(10) .
K2 C10 3.244(8) .
K2 C72 3.264(9) .
K2 O61 3.288(5) .
K3 O61 2.764(5) .
K3 N122 2.864(7) .
K3 N123 2.875(7) .
K3 N41 3.011(6) .
K3 N42 3.040(6) .
K3 C61 3.063(7) .
K3 O41 3.185(6) .
K3 C53 3.431(7) .
K3 C48 3.437(8) .
K3 C62 3.455(7) .
K3 C39 3.510(7) .
K4 O42 2.652(5) .
K4 O81 2.653(4) .
K4 O62 2.713(5) .
K4 O101 2.736(4) .
K4 N124 2.769(7) .
K4 C81 3.168(7) .
K4 C80 3.391(8) .
K4 C60 3.447(7) .
K4 C59 3.480(8) .
K4 K5 3.943(2) .
K5 O42 2.692(5) .
K5 O101 2.886(4) .
K5 C60 2.978(7) .
K5 C101 3.046(6) .
K5 C48 3.137(7) .
K5 C111 3.138(8) .
K5 C59 3.144(8) .
K5 C110 3.149(8) .
K5 C112 3.199(7) .
K5 C109 3.212(7) .
K5 C49 3.251(9) .
K5 C102 3.253(7) .
K6 N127 2.817(10) .
K6 N125 2.882(9) .
K6 N126 2.895(9) .
K6 N82 2.920(6) .
K6 C101 3.091(6) .
K6 C106 3.128(7) .
K6 C102 3.195(7) .
K6 C105 3.199(7) .
K6 C93 3.246(6) .
K6 C104 3.307(7) .
K6 C103 3.322(7) .
K6 C94 3.491(6) .
K7 O21 2.620(5) 1_656
K7 O102 2.658(4) .
K7 O1 2.705(5) 1_656
K7 N128 2.705(7) .
K7 O82 2.732(5) .
K7 C120 3.264(7) .
K7 C1 3.339(7) 1_656
K7 C21 3.416(7) 1_656
K7 C22 3.438(8) 1_656
K7 C156 3.460(8) .
K7 C99 3.507(8) .
K7 C100 3.528(7) .
K8 O82 2.810(5) .
K8 O21 2.820(5) 1_656
K8 C21 2.950(7) 1_656
K8 C100 2.976(7) .
K8 C22 3.111(7) 1_656
K8 C32 3.181(8) 1_656
K8 C31 3.213(8) 1_656
K8 C99 3.216(8) .
K8 C29 3.218(8) 1_656
K8 C33 3.221(7) 1_656
K8 C30 3.223(8) 1_656
K8 C89 3.227(7) .
K9 N129 2.696(13) .
K9 N130 2.776(6) .
K9 N101 2.843(5) .
K9 C95 3.108(6) .
K9 C100 3.129(7) .
K9 C108 3.132(7) .
K9 C96 3.231(8) .
K9 C99 3.285(7) .
K9 C107 3.323(7) .
K9 C97 3.365(8) .
K9 C98 3.384(8) .
K9 C161 3.478(14) .
K9B N130 2.494(9) .
K9B C100 2.956(8) .
K9B N101 2.994(9) .
K9B C99 3.062(8) .
K9B C166 3.075(8) .
K9B O82 3.104(10) .
K9B C108 3.256(9) .
K9B N102 3.389(10) .
K9B C113 3.419(9) .
O1 C1 1.305(8) .
O1 K7 2.705(5) 1_454
O2 C20 1.344(8) .
N1 C7 1.288(9) .
N1 C8 1.435(9) .
N2 C13 1.353(8) .
N2 C14 1.448(8) .
C1 C2 1.406(11) .
C1 C6 1.414(10) .
C1 K7 3.339(7) 1_454
C2 C3 1.380(11) .
C3 C4 1.400(12) .
C4 C5 1.385(11) .
C5 C6 1.399(10) .
C6 C7 1.439(10) .
C8 C9 1.380(9) .
C8 C13 1.448(9) .
C9 C10 1.408(10) .
C10 C11 1.375(11) .
C11 C12 1.389(10) .
C12 C13 1.420(9) .
C14 C15 1.512(9) .
C14 C27 1.564(10) .
C15 C16 1.386(10) .
C15 C20 1.440(11) .
C16 C17 1.377(11) .
C17 C18 1.400(12) .
C18 C19 1.371(11) .
C19 C20 1.403(10) .
O21 C21 1.345(8) .
O21 K7 2.620(5) 1_454
O21 K8 2.820(5) 1_454
O22 C40 1.328(8) .
N21 C28 1.349(9) .
N21 C27 1.459(9) .
N22 C34 1.303(10) .
N22 C33 1.424(9) .
C21 C22 1.394(9) .
C21 C26 1.418(9) .
C21 K8 2.950(7) 1_454
C21 K7 3.416(7) 1_454
C22 C23 1.386(10) .
C22 K8 3.111(7) 1_454
C22 K7 3.438(8) 1_454
C23 C24 1.356(11) .
C24 C25 1.407(11) .
C25 C26 1.395(10) .
C26 C27 1.530(9) .
C28 C29 1.436(10) .
C28 C33 1.436(11) .
C28 K8 3.254(7) 1_454
C29 C30 1.374(11) .
C29 K8 3.218(8) 1_454
C30 C31 1.391(12) .
C30 K8 3.223(8) 1_454
C31 C32 1.377(10) .
C31 K8 3.213(8) 1_454
C32 C33 1.380(10) .
C32 K8 3.181(8) 1_454
C33 K8 3.221(7) 1_454
C34 C35 1.437(10) .
C35 C36 1.394(9) .
C35 C40 1.413(9) .
C36 C37 1.358(12) .
C37 C38 1.390(11) .
C38 C39 1.386(11) .
C39 C40 1.409(10) .
O41 C41 1.318(9) .
O42 C60 1.335(8) .
N41 C47 1.263(9) .
N41 C48 1.413(10) .
N42 C53 1.374(9) .
N42 C54 1.459(9) .
C41 C46 1.403(11) .
C41 C42 1.421(12) .
C42 C43 1.377(13) .
C43 C44 1.445(14) .
C44 C45 1.325(12) .
C45 C46 1.427(11) .
C46 C47 1.442(11) .
C48 C49 1.413(11) .
C48 C53 1.421(11) .
C49 C50 1.359(13) .
C50 C51 1.352(13) .
C51 C52 1.380(12) .
C52 C53 1.444(11) .
C54 C55 1.535(9) .
C54 C67 1.540(9) .
C55 C56 1.398(9) .
C55 C60 1.428(9) .
C56 C57 1.408(10) .
C57 C58 1.380(11) .
C58 C59 1.385(10) .
C59 C60 1.394(9) .
O61 C61 1.322(7) .
O62 C80 1.305(9) .
N61 C68 1.345(9) .
N61 C67 1.423(8) .
N62 C74 1.284(10) .
N62 C73 1.455(9) .
C61 C66 1.415(9) .
C61 C62 1.430(9) .
C62 C63 1.394(10) .
C63 C64 1.385(10) .
C64 C65 1.376(9) .
C65 C66 1.387(9) .
C66 C67 1.542(8) .
C68 C73 1.425(10) .
C68 C69 1.443(10) .
C69 C70 1.355(11) .
C70 C71 1.370(13) .
C71 C72 1.375(12) .
C72 C73 1.397(11) .
C74 C75 1.466(13) .
C75 C76 1.416(12) .
C75 C80 1.428(13) .
C76 C77 1.398(15) .
C77 C78 1.396(17) .
C78 C79 1.351(12) .
C79 C80 1.426(11) .
O81 C81 1.320(8) .
O82 C100 1.295(8) .
N81 C87 1.305(9) .
N81 C88 1.418(9) .
N82 C93 1.361(8) .
N82 C94 1.452(8) .
C81 C82 1.388(10) .
C81 C86 1.419(10) .
C82 C83 1.359(11) .
C83 C84 1.372(13) .
C84 C85 1.368(12) .
C85 C86 1.407(11) .
C86 C87 1.444(10) .
C88 C89 1.376(9) .
C88 C93 1.435(10) .
C89 C90 1.390(11) .
C90 C91 1.386(11) .
C91 C92 1.397(10) .
C92 C93 1.410(9) .
C94 C107 1.544(9) .
C94 C95 1.545(9) .
C95 C100 1.397(10) .
C95 C96 1.411(11) .
C96 C97 1.370(11) .
C97 C98 1.351(12) .
C98 C99 1.389(11) .
C99 C100 1.431(9) .
O101 C101 1.328(8) .
O102 C120 1.309(8) .
N101 C108 1.362(8) .
N101 C107 1.443(9) .
N102 C114 1.272(9) .
N102 C113 1.437(9) .
C101 C106 1.417(9) .
C101 C102 1.428(9) .
C102 C103 1.358(10) .
C103 C104 1.368(11) .
C104 C105 1.411(10) .
C105 C106 1.397(10) .
C106 C107 1.518(9) .
C108 C109 1.398(10) .
C108 C113 1.429(9) .
C109 C110 1.405(10) .
C110 C111 1.353(11) .
C111 C112 1.396(10) .
C112 C113 1.391(9) .
C114 C115 1.462(10) .
C115 C116 1.399(10) .
C115 C120 1.446(9) .
C116 C117 1.379(12) .
C117 C118 1.392(13) .
C118 C119 1.373(12) .
C119 C120 1.420(10) .
N121 C121 1.326(11) .
N121 C125 1.333(12) .
C121 C122 1.323(14) .
C122 C123 1.319(16) .
C123 C124 1.372(18) .
C124 C125 1.332(17) .
N122 C130 1.340(11) .
N122 C126 1.343(11) .
C126 C127 1.387(12) .
C127 C128 1.344(14) .
C128 C129 1.345(14) .
C129 C130 1.363(13) .
N123 C135 1.316(10) .
N123 C131 1.317(12) .
C131 C132 1.351(12) .
C132 C133 1.364(15) .
C133 C134 1.397(16) .
C134 C135 1.347(13) .
N124 C136 1.3900 .
N124 C140 1.3900 .
C136 C137 1.3900 .
C137 C138 1.3900 .
C138 C139 1.3900 .
C139 C140 1.3900 .
N125 C145 1.307(12) .
N125 C141 1.343(15) .
C141 C142 1.374(17) .
C142 C143 1.383(19) .
C143 C144 1.42(2) .
C144 C145 1.321(16) .
N126 C146 1.257(13) .
N126 C150 1.35(3) .
N126 C50B 1.41(2) .
C146 C147 1.370(14) .
C147 C148 1.26(3) .
C147 C48B 1.37(2) .
C148 C149 1.37(3) .
C149 C150 1.36(3) .
C48B C49B 1.42(3) .
C49B C50B 1.31(3) .
N127 C55B 1.200(10) .
N127 C151 1.316(13) .
N127 C155 1.55(2) .
C151 C152 1.394(15) .
C152 C53B 1.31(5) .
C152 C153 1.41(3) .
C153 C154 1.40(4) .
C154 C155 1.37(3) .
C53B C54B 1.27(6) .
C54B C55B 1.34(2) .
N128 C156 1.3900 .
N128 C160 1.3901 .
C156 C157 1.3900 .
C157 C158 1.3900 .
C158 C159 1.3900 .
C159 C160 1.3900 .
N129 C161 1.289(14) .
N129 C165 1.412(13) .
C161 C162 1.408(18) .
C162 C163 1.385(18) .
C163 C164 1.356(18) .
C164 C165 1.372(15) .
N130 C170 1.3900 .
N130 C166 1.3900 .
C166 C167 1.3900 .
C167 C168 1.3900 .
C168 C169 1.3900 .
C169 C170 1.3900 .
N131 C175 1.24(3) .
N131 C171 1.28(3) .
C171 C172 1.37(4) .
C172 C173 1.20(4) .
C173 C174 1.27(4) .
C174 C175 1.25(3) .
N132 C180 1.301(12) .
N132 C176 1.334(14) .
C176 C177 1.310(15) .
C177 C178 1.321(17) .
C178 C179 1.357(17) .
C179 C180 1.358(15) .
N133 C181 1.3900 .
N133 C185 1.3900 .
C181 C182 1.3900 .
C182 C183 1.3900 .
C183 C184 1.3900 .
C184 C185 1.3900 .
